data_5000406
loop_
_publ_author_name
'Bollinger, John C.'

_chemical_formula_sum 'C107.5 H101.5 Cl4 Mn6 N0.5 O16 Si'
_chemical_formula_weight 2155.92
_space_group_IT_number 7
_symmetry_cell_setting monoclinic
_symmetry_space_group_name_Hall 'P -2yac'
_symmetry_space_group_name_H-M 'P 1 n 1'
_atom_sites_solution_hydrogens geom
_atom_sites_solution_primary direct
_atom_sites_solution_secondary difmap
_audit_creation_method SHELXL
_cell_angle_alpha 90.00
_cell_angle_beta 90.520(11)
_cell_angle_gamma 90.00
_cell_formula_units_Z 4
_cell_length_a 15.882(2)
_cell_length_b 27.551(4)
_cell_length_c 25.358(4)
_cell_measurement_temperature 293(2)
_cell_volume 11095.8(27)
_computing_cell_refinement 'Siemens XSCANS'
_computing_data_collection 'Siemens XSCANS'
_computing_data_reduction 'Siemens SHELXTL'
_computing_molecular_graphics 'Siemens SHELXTL'
_computing_publication_material 'Siemens SHELXTL'
_computing_structure_refinement 'SHELXL-93 (Sheldrick, 1993)'
_computing_structure_solution 'SHELXS-86 (Sheldrick, 1990)'
_diffrn_ambient_temperature 293(2)
_diffrn_measurement_device 'Siemens P4'
_diffrn_measurement_method '\w scans'
_diffrn_radiation_monochromator graphite
_diffrn_radiation_source 'fine-focus sealed tube'
_diffrn_radiation_type MoK\a
_diffrn_radiation_wavelength 0.71073
_diffrn_reflns_av_R_equivalents 0.0000
_diffrn_reflns_av_sigmaI/netI 0.4511
_diffrn_reflns_limit_h_max 17
_diffrn_reflns_limit_h_min -17
_diffrn_reflns_limit_k_max 29
_diffrn_reflns_limit_k_min 0
_diffrn_reflns_limit_l_max 27
_diffrn_reflns_limit_l_min -27
_diffrn_reflns_number 24015
_diffrn_reflns_theta_max 22.50
_diffrn_reflns_theta_min 2.52
_exptl_absorpt_coefficient_mu 0.828
_exptl_absorpt_correction_type none
_exptl_crystal_density_diffrn 1.291
_exptl_crystal_F_000 4440
_refine_diff_density_max 0.995
_refine_diff_density_min -0.632
_refine_diff_density_rms 0.153
_refine_ls_abs_structure_details 'Flack H D (1983), Acta Cryst. A39, 876-881'
_refine_ls_abs_structure_Flack 0.33(10)
_refine_ls_extinction_method none
_refine_ls_goodness_of_fit_all 1.114
_refine_ls_goodness_of_fit_obs 1.432
_refine_ls_matrix_type full
_refine_ls_number_parameters 957
_refine_ls_number_reflns 24012
_refine_ls_number_restraints 358
_refine_ls_restrained_S_all 1.130
_refine_ls_restrained_S_obs 1.402
_refine_ls_R_factor_all 0.3382
_refine_ls_R_factor_obs 0.1185
_refine_ls_shift/esd_max -2.785
_refine_ls_shift/esd_mean 0.077
_refine_ls_structure_factor_coef Fsqd
_refine_ls_weighting_scheme
; calc
 [1.00000+0.00000exp(0.00(sin\q/\l)^2^)]/
   [\s^2^(Fo^2^)+0.0000+0.0000*P+(0.0400P)^2^+0.0000sin\q/\l]
 where P = 1.00000Fo^2^ + 0.00000Fc^2^
;
_refine_ls_wR_factor_all 0.2688
_refine_ls_wR_factor_obs 0.1850
_reflns_number_observed 7550
_reflns_number_total 24015
_reflns_observed_criterion >2sigma(I)
_cod_original_formula_sum 'C107.50 H101.50 Cl4 Mn6 N0.50 O16 Si'
_cod_database_code 5000406

loop_
_symmetry_equiv_pos_as_xyz
'x, y, z'
'x+1/2, -y, z+1/2'

loop_
_atom_site_aniso_label
_atom_site_aniso_U_11
_atom_site_aniso_U_22
_atom_site_aniso_U_33
_atom_site_aniso_U_23
_atom_site_aniso_U_13
_atom_site_aniso_U_12
Mn1 0.015(4) 0.017(4) 0.018(4) -0.001(3) 0.005(3) 0.003(3)
Mn2 0.021(4) 0.016(4) 0.019(4) 0.001(3) 0.002(3) 0.001(3)
Mn3 0.013(4) 0.016(4) 0.013(3) 0.003(3) 0.001(3) -0.003(3)
Mn4 0.016(4) 0.017(4) 0.020(4) -0.003(3) 0.003(3) 0.001(3)
Mn5 0.017(4) 0.015(4) 0.021(4) 0.004(3) 0.002(3) 0.003(3)
Mn6 0.017(4) 0.020(4) 0.015(3) -0.004(3) 0.005(3) 0.004(3)
Cl7 0.021(5) 0.017(5) 0.026(5) -0.003(4) 0.004(4) -0.004(4)
Cl8 0.024(5) 0.022(5) 0.026(5) 0.002(4) 0.002(4) 0.001(4)
Cl9 0.018(5) 0.014(5) 0.023(5) 0.001(4) -0.002(3) 0.007(4)
Cl10 0.013(5) 0.014(5) 0.018(5) 0.002(4) -0.001(3) 0.004(3)
Mn1A 0.022(4) 0.020(4) 0.029(4) 0.000(3) 0.004(3) 0.001(3)
Mn2A 0.021(4) 0.018(4) 0.023(4) -0.003(3) 0.001(3) 0.003(3)
Mn3A 0.020(4) 0.028(4) 0.029(4) 0.000(3) 0.002(3) 0.005(3)
Mn4A 0.022(4) 0.026(4) 0.024(4) -0.001(3) 0.005(3) 0.001(3)
Mn5A 0.020(4) 0.019(4) 0.016(3) -0.001(3) 0.002(3) 0.002(3)
Mn6A 0.019(4) 0.016(4) 0.024(4) 0.002(3) -0.003(3) -0.001(3)
Cl7A 0.029(6) 0.028(6) 0.039(6) -0.003(4) 0.001(4) -0.004(4)
Cl8A 0.022(5) 0.025(5) 0.022(5) -0.001(4) 0.002(4) 0.003(4)
Cl9A 0.025(5) 0.026(5) 0.034(5) -0.001(4) -0.001(4) 0.005(4)
Cl1A 0.025(5) 0.026(5) 0.022(5) 0.005(4) 0.000(4) 0.002(4)
Si8 0.050(7) 0.035(7) 0.045(7) 0.002(4) 0.020(4) 0.023(4)
Si7 0.063(8) 0.050(8) 0.055(8) 0.008(4) 0.018(4) 0.016(4)

loop_
_atom_site_label
_atom_site_type_symbol
_atom_site_fract_x
_atom_site_fract_y
_atom_site_fract_z
_atom_site_U_iso_or_equiv
_atom_site_thermal_displace_type
_atom_site_occupancy
_atom_site_calc_flag
_atom_site_refinement_flags
_atom_site_disorder_group
Mn1 Mn 0.5081(6) 0.8004(3) 0.4238(3) 0.016(2) Uani 1 d U .
Mn2 Mn 0.3991(6) 0.8096(4) 0.5277(4) 0.019(2) Uani 1 d U .
Mn3 Mn 0.5575(6) 0.7366(3) 0.5263(3) 0.014(2) Uani 1 d U .
Mn4 Mn 0.4794(6) 0.6847(4) 0.4237(4) 0.018(2) Uani 1 d U .
Mn5 Mn 0.3226(6) 0.7566(3) 0.4254(3) 0.017(2) Uani 1 d U .
Mn6 Mn 0.3696(6) 0.6954(4) 0.5288(3) 0.018(2) Uani 1 d U .
Cl7 Cl 0.5626(10) 0.8324(6) 0.5173(6) 0.021(4) Uani 1 d U .
Cl8 Cl 0.4322(10) 0.7463(6) 0.3496(6) 0.024(4) Uani 1 d U .
Cl9 Cl 0.5087(9) 0.6425(5) 0.5168(6) 0.018(4) Uani 1 d U .
Cl10 Cl 0.2537(9) 0.7653(5) 0.5180(5) 0.015(3) Uani 1 d U .
O11 O 0.5294(17) 0.7388(11) 0.4483(10) 0.022(8) Uiso 1 d . .
O12 O 0.3974(20) 0.8003(11) 0.4539(12) 0.007(9) Uiso 1 d . .
O13 O 0.4433(17) 0.7485(10) 0.5380(10) 0.004(7) Uiso 1 d . .
O14 O 0.3759(21) 0.6995(12) 0.4554(13) 0.014(9) Uiso 1 d . .
C701 C 0.7445(15) 0.7555(10) 0.3325(10) 0.017(10) Uiso 1 d GU .
H701 H 0.7051(15) 0.7334(10) 0.3449(10) 0.020 Uiso 1 calc R .
C702 C 0.8174(17) 0.7390(7) 0.3085(11) 0.035(12) Uiso 1 d GU .
H702 H 0.8268(24) 0.7059(7) 0.3048(16) 0.042 Uiso 1 calc R .
C703 C 0.8763(14) 0.7721(9) 0.2899(10) 0.011(9) Uiso 1 d GU .
C705 C 0.8622(16) 0.8216(9) 0.2953(12) 0.039(12) Uiso 1 d GU .
H705 H 0.9016(21) 0.8437(11) 0.2829(17) 0.047 Uiso 1 calc R .
C706 C 0.7893(19) 0.8381(8) 0.3194(13) 0.049(14) Uiso 1 d GU .
H706 H 0.7799(27) 0.8712(8) 0.3230(18) 0.058 Uiso 1 calc R .
C707 C 0.7304(15) 0.8051(10) 0.3379(11) 0.038(13) Uiso 1 d GU .
C704 C 0.9530(20) 0.7564(12) 0.2650(13) 0.025(9) Uiso 1 d U .
H70A H 0.9788(56) 0.7313(44) 0.2859(34) 0.032 Uiso 1 calc R .
H70B H 0.9909(47) 0.7834(19) 0.2622(62) 0.032 Uiso 1 calc R .
H70C H 0.9403(25) 0.7440(56) 0.2305(26) 0.032 Uiso 1 calc R .
C708 C 0.6487(27) 0.8336(15) 0.3594(17) 0.018(12) Uiso 1 d U .
O709 O 0.6095(21) 0.7938(12) 0.3837(13) 0.039(11) Uiso 1 d . .
C710 C 0.6252(30) 0.8779(17) 0.3543(19) 0.026(13) Uiso 1 d U .
C711 C 0.5404(27) 0.8944(16) 0.3717(17) 0.020(12) Uiso 1 d U .
O712 O 0.4942(24) 0.8677(14) 0.4004(15) 0.040(12) Uiso 1 d . .
C713 C 0.5219(16) 0.9407(8) 0.3666(11) 0.002(8) Uiso 1 d GU .
C714 C 0.5675(15) 0.9735(10) 0.3365(11) 0.035(14) Uiso 1 d GU .
H714 H 0.6157(20) 0.9634(14) 0.3191(16) 0.042 Uiso 1 calc R .
C715 C 0.5410(19) 1.0215(9) 0.3324(13) 0.035(13) Uiso 1 d GU .
H715 H 0.5715(26) 1.0434(12) 0.3122(18) 0.042 Uiso 1 calc R .
C716 C 0.4689(20) 1.0366(8) 0.3583(13) 0.026(12) Uiso 1 d GU .
C718 C 0.4233(16) 1.0038(10) 0.3884(12) 0.016(11) Uiso 1 d GU .
H718 H 0.3751(20) 1.0140(14) 0.4058(17) 0.019 Uiso 1 calc R .
C719 C 0.4498(16) 0.9559(9) 0.3926(11) 0.020(12) Uiso 1 d GU .
H719 H 0.4194(23) 0.9340(12) 0.4127(16) 0.024 Uiso 1 calc R .
C717 C 0.4503(28) 1.0918(16) 0.3504(17) 0.052(15) Uiso 1 d U .
H71A H 0.4322(129) 1.0975(19) 0.3147(27) 0.068 Uiso 1 calc R .
H71B H 0.5005(46) 1.1102(17) 0.3575(86) 0.068 Uiso 1 calc R .
H71C H 0.4069(101) 1.1018(24) 0.3741(59) 0.068 Uiso 1 calc R .
C721 C 0.5043(22) 0.8228(11) 0.6931(11) 0.030(14) Uiso 1 d GU .
H721 H 0.5197(22) 0.8002(11) 0.6677(11) 0.036 Uiso 1 calc R .
C722 C 0.5350(18) 0.8188(10) 0.7444(13) 0.041(14) Uiso 1 d GU .
H722 H 0.5709(25) 0.7933(13) 0.7534(18) 0.050 Uiso 1 calc R .
C723 C 0.5121(19) 0.8527(11) 0.7822(9) 0.021(10) Uiso 1 d GU .
C725 C 0.4585(20) 0.8907(10) 0.7687(12) 0.053(16) Uiso 1 d GU .
H725 H 0.4431(29) 0.9133(14) 0.7940(16) 0.064 Uiso 1 calc R .
C726 C 0.4278(21) 0.8947(11) 0.7174(14) 0.044(16) Uiso 1 d GU .
H726 H 0.3919(28) 0.9202(15) 0.7084(20) 0.053 Uiso 1 calc R .
C727 C 0.4507(23) 0.8608(14) 0.6796(10) 0.023(13) Uiso 1 d GU .
C724 C 0.5614(28) 0.8479(16) 0.8406(17) 0.051(15) Uiso 1 d U .
H72A H 0.6107(73) 0.8680(58) 0.8407(33) 0.066 Uiso 1 calc R .
H72B H 0.5775(113) 0.8147(21) 0.8465(39) 0.066 Uiso 1 calc R .
H72C H 0.5243(51) 0.8582(69) 0.8681(19) 0.066 Uiso 1 calc R .
C728 C 0.4126(35) 0.8575(20) 0.6218(22) 0.046(16) Uiso 1 d U .
O729 O 0.4041(18) 0.8229(11) 0.6004(11) 0.009(8) Uiso 1 d . .
C730 C 0.3887(26) 0.9089(16) 0.5973(17) 0.013(10) Uiso 1 d U .
C731 C 0.3589(22) 0.9128(14) 0.5470(14) 0.000(9) Uiso 1 d U .
O732 O 0.3585(17) 0.8758(10) 0.5157(10) 0.006(7) Uiso 1 d . .
C733 C 0.3274(23) 0.9561(12) 0.5279(14) 0.061(17) Uiso 1 d GU .
C734 C 0.3582(20) 0.9993(15) 0.5488(12) 0.072(18) Uiso 1 d GU .
H734 H 0.3979(26) 0.9986(21) 0.5760(15) 0.087 Uiso 1 calc R .
C735 C 0.3297(23) 1.0435(12) 0.5291(14) 0.072(18) Uiso 1 d GU .
H735 H 0.3503(32) 1.0724(14) 0.5431(20) 0.086 Uiso 1 calc R .
C736 C 0.2703(23) 1.0444(11) 0.4885(15) 0.053(15) Uiso 1 d GU .
C738 C 0.2395(17) 1.0012(14) 0.4676(11) 0.058(15) Uiso 1 d GU .
H738 H 0.1998(23) 1.0019(20) 0.4404(14) 0.069 Uiso 1 calc R .
C739 C 0.2680(20) 0.9571(11) 0.4873(13) 0.034(13) Uiso 1 d GU .
H739 H 0.2474(29) 0.9282(13) 0.4733(19) 0.040 Uiso 1 calc R .
C737 C 0.2363(26) 1.0908(16) 0.4628(17) 0.035(12) Uiso 1 d U .
H73A H 0.1856(78) 1.1005(46) 0.4802(57) 0.045 Uiso 1 calc R .
H73B H 0.2244(116) 1.0848(23) 0.4262(27) 0.045 Uiso 1 calc R .
H73C H 0.2775(60) 1.1161(23) 0.4660(69) 0.045 Uiso 1 calc R .
C741 C 0.5687(17) 0.6974(12) 0.6991(11) 0.061(16) Uiso 1 d GU .
H741 H 0.5223(17) 0.6982(12) 0.6765(11) 0.073 Uiso 1 calc R .
C742 C 0.5573(13) 0.6920(11) 0.7531(11) 0.022(12) Uiso 1 d GU .
H742 H 0.5033(14) 0.6892(17) 0.7666(16) 0.027 Uiso 1 calc R .
C743 C 0.6267(17) 0.6907(11) 0.7868(8) 0.020(10) Uiso 1 d GU .
C745 C 0.7075(14) 0.6949(10) 0.7666(10) 0.025(10) Uiso 1 d GU .
H745 H 0.7539(17) 0.6940(14) 0.7892(14) 0.030 Uiso 1 calc R .
C746 C 0.7188(15) 0.7003(11) 0.7127(11) 0.033(13) Uiso 1 d GU .
H746 H 0.7729(17) 0.7031(17) 0.6992(15) 0.039 Uiso 1 calc R .
C747 C 0.6494(21) 0.7015(13) 0.6789(8) 0.064(17) Uiso 1 d GU .
C744 C 0.6386(30) 0.6939(18) 0.8465(18) 0.089(20) Uiso 1 d U .
H74A H 0.6097(143) 0.7219(58) 0.8596(23) 0.116 Uiso 1 calc R .
H74B H 0.6976(31) 0.6965(101) 0.8548(19) 0.116 Uiso 1 calc R .
H74C H 0.6161(161) 0.6652(49) 0.8626(21) 0.116 Uiso 1 calc R .
C748 C 0.6507(29) 0.7168(17) 0.6284(17) 0.031(13) Uiso 1 d U .
O749 O 0.5810(17) 0.7246(10) 0.6001(11) 0.011(8) Uiso 1 d . .
C750 C 0.7408(26) 0.7132(16) 0.5953(18) 0.020(12) Uiso 1 d U .
C751 C 0.7386(19) 0.7256(11) 0.5337(11) 0.000(8) Uiso 1 d U .
O752 O 0.6744(21) 0.7331(12) 0.5078(12) 0.023(10) Uiso 1 d . .
C753 C 0.8213(17) 0.7277(12) 0.5151(11) 0.015(12) Uiso 1 d GU .
C754 C 0.8934(21) 0.7081(11) 0.5381(10) 0.028(12) Uiso 1 d GU .
H754 H 0.8912(30) 0.6950(16) 0.5718(11) 0.033 Uiso 1 calc R .
C755 C 0.9687(17) 0.7080(13) 0.5106(13) 0.040(15) Uiso 1 d GU .
H755 H 1.0170(21) 0.6948(18) 0.5260(18) 0.048 Uiso 1 calc R .
C756 C 0.9720(16) 0.7276(14) 0.4601(13) 0.046(16) Uiso 1 d GU .
C758 C 0.8999(20) 0.7472(12) 0.4372(9) 0.041(13) Uiso 1 d GU .
H758 H 0.9021(28) 0.7603(16) 0.4034(11) 0.049 Uiso 1 calc R .
C759 C 0.8246(16) 0.7473(11) 0.4646(11) 0.014(10) Uiso 1 d GU .
H759 H 0.7763(20) 0.7605(16) 0.4492(15) 0.016 Uiso 1 calc R .
C757 C 1.0522(27) 0.7255(15) 0.4280(18) 0.034(13) Uiso 1 d U .
H75A H 1.0747(74) 0.7577(17) 0.4242(69) 0.044 Uiso 1 calc R .
H75B H 1.0398(34) 0.7124(69) 0.3937(31) 0.044 Uiso 1 calc R .
H75C H 1.0928(50) 0.7053(58) 0.4456(41) 0.044 Uiso 1 calc R .
C761 C 0.3418(22) 0.5474(10) 0.4045(13) 0.062(17) Uiso 1 d GU .
H761 H 0.3260(22) 0.5760(10) 0.4212(13) 0.074 Uiso 1 calc R .
C762 C 0.2908(17) 0.5066(13) 0.4077(13) 0.054(14) Uiso 1 d GU .
H762 H 0.2409(21) 0.5078(18) 0.4266(18) 0.065 Uiso 1 calc R .
C763 C 0.3144(19) 0.4638(11) 0.3827(14) 0.092(18) Uiso 1 d GU .
C765 C 0.3889(20) 0.4620(9) 0.3545(12) 0.053(13) Uiso 1 d GU .
H765 H 0.4047(28) 0.4334(11) 0.3378(18) 0.064 Uiso 1 calc R .
C766 C 0.4399(16) 0.5028(11) 0.3513(11) 0.020(10) Uiso 1 d GU .
H766 H 0.4898(19) 0.5016(16) 0.3324(15) 0.024 Uiso 1 calc R .
C767 C 0.4164(20) 0.5456(10) 0.3763(14) 0.043(15) Uiso 1 d GU .
C764 C 0.2689(25) 0.4126(14) 0.3907(16) 0.046(13) Uiso 1 d U .
H76A H 0.2251(85) 0.4089(35) 0.3647(53) 0.060 Uiso 1 calc R .
H76B H 0.2450(115) 0.4113(32) 0.4253(33) 0.060 Uiso 1 calc R .
H76C H 0.3094(34) 0.3870(15) 0.3870(80) 0.060 Uiso 1 calc R .
C768 C 0.4637(26) 0.5877(16) 0.3801(15) 0.010(10) Uiso 1 d U .
O769 O 0.4235(23) 0.6243(14) 0.3974(14) 0.025(10) Uiso 1 d . .
C770 C 0.5458(26) 0.5848(15) 0.3639(16) 0.015(11) Uiso 1 d U .
C771 C 0.6107(37) 0.6294(22) 0.3659(22) 0.040(16) Uiso 1 d U .
O772 O 0.5851(22) 0.6681(13) 0.3915(14) 0.022(10) Uiso 1 d . .
C773 C 0.6945(16) 0.6261(12) 0.3545(13) 0.025(11) Uiso 1 d GU .
C774 C 0.7180(21) 0.5980(13) 0.3117(12) 0.055(16) Uiso 1 d GU .
H774 H 0.6771(26) 0.5845(18) 0.2897(17) 0.066 Uiso 1 calc R .
C775 C 0.8028(23) 0.5900(13) 0.3016(12) 0.042(15) Uiso 1 d GU .
H775 H 0.8186(32) 0.5711(18) 0.2729(16) 0.050 Uiso 1 calc R .
C776 C 0.8640(16) 0.6102(15) 0.3345(15) 0.037(15) Uiso 1 d GU .
C778 C 0.8404(19) 0.6383(13) 0.3773(13) 0.046(16) Uiso 1 d GU .
H778 H 0.8813(24) 0.6518(19) 0.3993(18) 0.055 Uiso 1 calc R .
C779 C 0.7556(21) 0.6463(11) 0.3874(11) 0.033(13) Uiso 1 d GU .
H779 H 0.7399(29) 0.6652(15) 0.4161(14) 0.039 Uiso 1 calc R .
C777 C 0.9554(22) 0.6069(14) 0.3124(15) 0.044(12) Uiso 1 d U .
H77A H 0.9530(22) 0.6016(73) 0.2750(20) 0.058 Uiso 1 calc R .
H77B H 0.9847(46) 0.5805(46) 0.3291(60) 0.058 Uiso 1 calc R .
H77C H 0.9846(45) 0.6367(29) 0.3196(69) 0.058 Uiso 1 calc R .
C781 C 0.2226(17) 0.6343(9) 0.3357(8) 0.009(10) Uiso 1 d GU .
H781 H 0.2549(17) 0.6361(9) 0.3664(8) 0.011 Uiso 1 calc R .
C782 C 0.2034(16) 0.5894(8) 0.3137(9) 0.018(9) Uiso 1 d GU .
H782 H 0.2230(23) 0.5611(9) 0.3296(13) 0.022 Uiso 1 calc R .
C783 C 0.1550(16) 0.5868(7) 0.2678(9) 0.014(9) Uiso 1 d GU .
C785 C 0.1258(15) 0.6290(9) 0.2440(8) 0.013(9) Uiso 1 d GU .
H785 H 0.0934(21) 0.6273(12) 0.2133(10) 0.016 Uiso 1 calc R .
C786 C 0.1449(18) 0.6740(7) 0.2660(10) 0.000(9) Uiso 1 d GU .
H786 H 0.1254(25) 0.7022(9) 0.2500(14) 0.000 Uiso 1 calc R .
C787 C 0.1933(19) 0.6766(7) 0.3118(10) 0.029(14) Uiso 1 d GU .
C784 C 0.1442(40) 0.5331(22) 0.2373(24) 0.107(27) Uiso 1 d . .
H78A H 0.0858(43) 0.5275(56) 0.2294(113) 0.139 Uiso 1 calc R .
H78B H 0.1649(187) 0.5077(24) 0.2600(52) 0.139 Uiso 1 calc R .
H78C H 0.1757(158) 0.5333(44) 0.2052(64) 0.139 Uiso 1 calc R .
C788 C 0.2224(19) 0.7166(11) 0.3442(13) 0.000(8) Uiso 1 d U .
O789 O 0.2422(19) 0.7129(12) 0.3901(12) 0.021(9) Uiso 1 d . .
C790 C 0.2053(21) 0.7658(13) 0.3227(13) 0.000(8) Uiso 1 d U .
C791 C 0.2226(31) 0.8122(17) 0.3488(20) 0.032(14) Uiso 1 d U .
O792 O 0.2653(22) 0.8104(13) 0.3930(14) 0.023(10) Uiso 1 d . .
C793 C 0.1988(18) 0.8614(9) 0.3295(11) 0.019(10) Uiso 1 d GU .
C794 C 0.1318(18) 0.8666(9) 0.2942(11) 0.027(12) Uiso 1 d GU .
H794 H 0.1109(26) 0.8396(11) 0.2763(15) 0.032 Uiso 1 calc R .
C795 C 0.0962(15) 0.9120(11) 0.2858(10) 0.038(11) Uiso 1 d GU .
H795 H 0.0514(19) 0.9155(15) 0.2622(13) 0.045 Uiso 1 calc R .
C796 C 0.1275(18) 0.9523(8) 0.3126(11) 0.035(10) Uiso 1 d GU .
C798 C 0.1944(19) 0.9471(9) 0.3478(11) 0.073(18) Uiso 1 d GU .
H798 H 0.2154(27) 0.9740(12) 0.3657(16) 0.088 Uiso 1 calc R .
C799 C 0.2301(16) 0.9016(11) 0.3562(10) 0.036(13) Uiso 1 d GU .
H799 H 0.2749(21) 0.8982(16) 0.3798(14) 0.043 Uiso 1 calc R .
C797 C 0.0940(27) 0.9977(15) 0.2996(19) 0.059(15) Uiso 1 d U .
H79A H 0.1385(32) 1.0190(31) 0.2891(95) 0.076 Uiso 1 calc R .
H79B H 0.0660(129) 1.0111(40) 0.3297(28) 0.076 Uiso 1 calc R .
H79C H 0.0543(113) 0.9942(20) 0.2710(58) 0.076 Uiso 1 calc R .
C801 C 0.3498(19) 0.7223(10) 0.7032(9) 0.016(11) Uiso 1 d GU .
H801 H 0.3755(19) 0.7417(10) 0.6779(9) 0.019 Uiso 1 calc R .
C802 C 0.3563(18) 0.7345(9) 0.7562(11) 0.033(12) Uiso 1 d GU .
H802 H 0.3863(26) 0.7620(11) 0.7665(15) 0.039 Uiso 1 calc R .
C803 C 0.3179(18) 0.7056(10) 0.7940(8) 0.020(10) Uiso 1 d GU .
C805 C 0.2730(16) 0.6646(9) 0.7787(9) 0.018(9) Uiso 1 d GU .
H805 H 0.2474(23) 0.6453(12) 0.8039(11) 0.022 Uiso 1 calc R .
C806 C 0.2666(18) 0.6524(8) 0.7256(10) 0.028(11) Uiso 1 d GU .
H806 H 0.2365(25) 0.6250(11) 0.7153(14) 0.033 Uiso 1 calc R .
C807 C 0.3050(20) 0.6813(10) 0.6878(7) 0.014(11) Uiso 1 d GU .
C804 C 0.3260(34) 0.7082(19) 0.8531(19) 0.038(15) Uiso 1 d U .
H80A H 0.2710(35) 0.7106(74) 0.8683(19) 0.050 Uiso 1 calc R .
H80B H 0.3585(114) 0.7363(49) 0.8628(19) 0.050 Uiso 1 calc R .
H80C H 0.3536(122) 0.6795(42) 0.8660(20) 0.050 Uiso 1 calc R .
C808 C 0.3053(24) 0.6746(14) 0.6344(15) 0.018(10) Uiso 1 d U .
O809 O 0.3639(21) 0.6881(12) 0.6059(13) 0.020(10) Uiso 1 d . .
C810 C 0.2366(20) 0.6440(12) 0.6059(13) 0.000(8) Uiso 1 d U .
C811 C 0.2304(18) 0.6309(10) 0.5488(11) 0.000(7) Uiso 1 d U .
O812 O 0.2855(27) 0.6442(15) 0.5221(16) 0.033(12) Uiso 1 d . .
C813 C 0.1576(16) 0.6079(10) 0.5289(10) 0.013(11) Uiso 1 d GU .
C814 C 0.1082(19) 0.5783(11) 0.5603(8) 0.042(14) Uiso 1 d GU .
H814 H 0.1167(27) 0.5777(16) 0.5967(8) 0.050 Uiso 1 calc R .
C815 C 0.0460(18) 0.5494(10) 0.5375(11) 0.052(14) Uiso 1 d GU .
H815 H 0.0130(24) 0.5295(13) 0.5585(15) 0.063 Uiso 1 calc R .
C816 C 0.0333(17) 0.5502(10) 0.4832(12) 0.046(14) Uiso 1 d GU .
C818 C 0.0827(18) 0.5799(11) 0.4518(8) 0.028(11) Uiso 1 d GU .
H818 H 0.0742(25) 0.5805(15) 0.4154(8) 0.034 Uiso 1 calc R .
C819 C 0.1449(15) 0.6088(9) 0.4746(9) 0.011(8) Uiso 1 d GU .
H819 H 0.1779(20) 0.6286(12) 0.4536(12) 0.013 Uiso 1 calc R .
C817 C -0.0486(25) 0.5321(15) 0.4532(16) 0.053(13) Uiso 1 d U .
H81A H -0.0345(36) 0.5229(72) 0.4179(28) 0.069 Uiso 1 calc R .
H81B H -0.0895(58) 0.5578(30) 0.4522(76) 0.069 Uiso 1 calc R .
H81C H -0.0716(76) 0.5046(51) 0.4714(47) 0.069 Uiso 1 calc R .
Mn1A Mn -0.0096(6) 0.7008(4) 0.0768(4) 0.024(3) Uani 1 d U .
Mn2A Mn 0.1006(6) 0.6898(4) -0.0274(4) 0.021(3) Uani 1 d U .
Mn3A Mn -0.0572(6) 0.7632(4) -0.0246(4) 0.026(3) Uani 1 d U .
Mn4A Mn 0.0210(6) 0.8154(4) 0.0764(4) 0.024(3) Uani 1 d U .
Mn5A Mn 0.1788(6) 0.7425(4) 0.0755(3) 0.018(2) Uani 1 d U .
Mn6A Mn 0.1302(6) 0.8041(3) -0.0291(4) 0.020(2) Uani 1 d U .
Cl7A Cl -0.0635(11) 0.6671(6) -0.0200(7) 0.032(4) Uani 1 d U .
Cl8A Cl 0.0661(10) 0.7510(6) 0.1504(6) 0.023(4) Uani 1 d U .
Cl9A Cl -0.0117(10) 0.8552(6) -0.0175(6) 0.028(4) Uani 1 d U .
Cl1A Cl 0.2462(10) 0.7359(6) -0.0212(6) 0.025(4) Uani 1 d U .
O11A O -0.0393(15) 0.7599(10) 0.0428(9) 0.005(7) Uiso 1 d . .
O12A O 0.0976(21) 0.6958(12) 0.0453(13) 0.014(9) Uiso 1 d . .
O13A O 0.0553(19) 0.7532(12) -0.0464(11) 0.019(9) Uiso 1 d . .
O14A O 0.1259(22) 0.7953(12) 0.0448(13) 0.017(10) Uiso 1 d . .
C821 C 0.0538(23) 0.5389(13) 0.1064(14) 0.045(16) Uiso 1 d GU .
H821 H 0.0821(23) 0.5611(13) 0.0853(14) 0.054 Uiso 1 calc R .
C822 C 0.0830(20) 0.4915(15) 0.1108(15) 0.058(17) Uiso 1 d GU .
H822 H 0.1308(25) 0.4819(20) 0.0927(21) 0.069 Uiso 1 calc R .
C823 C 0.0406(24) 0.4585(10) 0.1424(16) 0.058(16) Uiso 1 d GU .
C825 C -0.0309(23) 0.4728(11) 0.1695(14) 0.044(15) Uiso 1 d GU .
H825 H -0.0593(32) 0.4507(15) 0.1906(20) 0.053 Uiso 1 calc R .
C826 C -0.0601(18) 0.5202(13) 0.1650(13) 0.030(13) Uiso 1 d GU .
H826 H -0.1079(23) 0.5298(18) 0.1831(19) 0.036 Uiso 1 calc R .
C827 C -0.0177(23) 0.5533(10) 0.1334(14) 0.087(20) Uiso 1 d GU .
C824 C 0.0789(28) 0.4093(16) 0.1500(17) 0.045(14) Uiso 1 d U .
H82A H 0.1382(37) 0.4125(16) 0.1566(85) 0.059 Uiso 1 calc R .
H82B H 0.0699(115) 0.3901(30) 0.1188(33) 0.059 Uiso 1 calc R .
H82C H 0.0531(98) 0.3935(34) 0.1795(51) 0.059 Uiso 1 calc R .
C828 C -0.0556(27) 0.6116(15) 0.1270(17) 0.015(11) Uiso 1 d U .
O829 O 0.0063(21) 0.6373(12) 0.1041(13) 0.018(9) Uiso 1 d . .
C830 C -0.1185(30) 0.6294(17) 0.1520(18) 0.025(13) Uiso 1 d U .
C831 C -0.1508(28) 0.6778(15) 0.1397(17) 0.023(12) Uiso 1 d U .
O832 O -0.1178(16) 0.7013(10) 0.1090(10) 0.004(7) Uiso 1 d . .
C833 C -0.2251(17) 0.6901(11) 0.1708(12) 0.022(10) Uiso 1 d GU .
C834 C -0.2891(21) 0.6623(8) 0.1924(13) 0.059(16) Uiso 1 d GU .
H834 H -0.2856(30) 0.6286(8) 0.1916(19) 0.071 Uiso 1 calc R .
C835 C -0.3582(18) 0.6847(11) 0.2150(12) 0.058(15) Uiso 1 d GU .
H835 H -0.4010(23) 0.6661(15) 0.2295(18) 0.069 Uiso 1 calc R .
C836 C -0.3634(16) 0.7351(12) 0.2161(12) 0.045(13) Uiso 1 d GU .
C838 C -0.2994(20) 0.7630(8) 0.1945(12) 0.034(12) Uiso 1 d GU .
H838 H -0.3028(29) 0.7967(8) 0.1952(18) 0.041 Uiso 1 calc R .
C839 C -0.2302(17) 0.7405(11) 0.1719(12) 0.054(15) Uiso 1 d GU .
H839 H -0.1874(22) 0.7591(14) 0.1574(17) 0.065 Uiso 1 calc R .
C837 C -0.4431(25) 0.7652(14) 0.2384(16) 0.054(14) Uiso 1 d U .
H83A H -0.4878(55) 0.7649(65) 0.2127(35) 0.070 Uiso 1 calc R .
H83B H -0.4265(43) 0.7981(24) 0.2454(81) 0.070 Uiso 1 calc R .
H83C H -0.4622(84) 0.7505(46) 0.2704(45) 0.070 Uiso 1 calc R .
C841 C -0.0072(20) 0.6723(10) -0.1903(9) 0.020(12) Uiso 1 d GU .
H841 H -0.0205(20) 0.6956(10) -0.1651(9) 0.024 Uiso 1 calc R .
C842 C -0.0451(16) 0.6739(8) -0.2399(10) 0.012(9) Uiso 1 d GU .
H842 H -0.0837(22) 0.6982(11) -0.2479(15) 0.014 Uiso 1 calc R .
C843 C -0.0252(15) 0.6391(9) -0.2775(8) 0.021(10) Uiso 1 d GU .
C845 C 0.0326(17) 0.6028(8) -0.2655(9) 0.000(8) Uiso 1 d GU .
H845 H 0.0458(24) 0.5795(11) -0.2907(12) 0.000 Uiso 1 calc R .
C846 C 0.0705(17) 0.6012(10) -0.2159(11) 0.021(13) Uiso 1 d GU .
H846 H 0.1091(24) 0.5769(13) -0.2079(15) 0.025 Uiso 1 calc R .
C847 C 0.0506(20) 0.6360(12) -0.1783(9) 0.019(12) Uiso 1 d GU .
C844 C -0.0526(26) 0.6395(15) -0.3304(15) 0.034(12) Uiso 1 d U .
H84A H -0.0239(85) 0.6145(45) -0.3495(22) 0.045 Uiso 1 calc R .
H84B H -0.0404(103) 0.6705(27) -0.3458(25) 0.045 Uiso 1 calc R .
H84C H -0.1122(32) 0.6337(64) -0.3319(16) 0.045 Uiso 1 calc R .
C848 C 0.0822(24) 0.6338(14) -0.1240(15) 0.000(9) Uiso 1 d U .
O849 O 0.0857(21) 0.6777(14) -0.1043(14) 0.033(11) Uiso 1 d . .
C850 C 0.0998(31) 0.5925(20) -0.1058(19) 0.037(15) Uiso 1 d U .
C851 C 0.1327(36) 0.5938(21) -0.0526(24) 0.061(19) Uiso 1 d U .
O852 O 0.1522(20) 0.6290(12) -0.0186(13) 0.032(10) Uiso 1 d . .
C853 C 0.1712(16) 0.5410(8) -0.0277(10) 0.002(9) Uiso 1 d GU .
C854 C 0.1380(14) 0.4958(9) -0.0406(9) 0.009(9) Uiso 1 d GU .
H854 H 0.0914(17) 0.4936(12) -0.0629(13) 0.011 Uiso 1 calc R .
C855 C 0.1746(16) 0.4539(7) -0.0202(11) 0.025(11) Uiso 1 d GU .
H855 H 0.1525(23) 0.4237(8) -0.0289(16) 0.030 Uiso 1 calc R .
C856 C 0.2443(16) 0.4572(8) 0.0131(11) 0.020(11) Uiso 1 d GU .
C858 C 0.2774(13) 0.5024(10) 0.0261(9) 0.017(9) Uiso 1 d GU .
H858 H 0.3241(17) 0.5046(13) 0.0484(12) 0.020 Uiso 1 calc R .
C859 C 0.2409(15) 0.5443(8) 0.0057(10) 0.026(12) Uiso 1 d GU .
H859 H 0.2630(22) 0.5746(9) 0.0144(15) 0.031 Uiso 1 calc R .
C857 C 0.2891(31) 0.4086(19) 0.0286(21) 0.071(18) Uiso 1 d U .
H85A H 0.3471(55) 0.4149(22) 0.0370(98) 0.092 Uiso 1 calc R .
H85B H 0.2858(140) 0.3863(36) -0.0005(44) 0.092 Uiso 1 calc R .
H85C H 0.2619(112) 0.3947(54) 0.0587(69) 0.092 Uiso 1 calc R .
C861 C -0.0696(12) 0.7946(9) -0.2029(9) 0.000(8) Uiso 1 d GU .
H861 H -0.0212(12) 0.7869(9) -0.1838(9) 0.000 Uiso 1 calc R .
C862 C -0.0643(14) 0.8060(11) -0.2562(9) 0.035(14) Uiso 1 d GU .
H862 H -0.0122(17) 0.8059(17) -0.2727(13) 0.042 Uiso 1 calc R .
C863 C -0.1367(19) 0.8175(11) -0.2847(7) 0.050(14) Uiso 1 d GU .
C865 C -0.2144(15) 0.8177(10) -0.2600(10) 0.054(14) Uiso 1 d GU .
H865 H -0.2629(18) 0.8254(14) -0.2791(14) 0.065 Uiso 1 calc R .
C866 C -0.2198(12) 0.8063(10) -0.2068(10) 0.025(12) Uiso 1 d GU .
H866 H -0.2718(13) 0.8064(15) -0.1902(14) 0.030 Uiso 1 calc R .
C867 C -0.1474(15) 0.7947(10) -0.1782(7) 0.000(9) Uiso 1 d GU .
C864 C -0.1177(20) 0.8204(12) -0.3410(11) 0.009(8) Uiso 1 d U .
H86A H -0.0846(80) 0.8489(30) -0.3477(15) 0.011 Uiso 1 calc R .
H86B H -0.1693(20) 0.8222(52) -0.3609(12) 0.011 Uiso 1 calc R .
H86C H -0.0867(75) 0.7921(27) -0.3514(16) 0.011 Uiso 1 calc R .
C868 C -0.1595(25) 0.7823(14) -0.1166(14) 0.009(10) Uiso 1 d U .
O869 O -0.0897(21) 0.7674(12) -0.0970(13) 0.036(10) Uiso 1 d . .
C870 C -0.2252(25) 0.7846(15) -0.0976(15) 0.005(10) Uiso 1 d U .
C871 C -0.2409(25) 0.7769(15) -0.0514(16) 0.033(12) Uiso 1 d U .
O872 O -0.1754(21) 0.7718(12) -0.0128(12) 0.015(9) Uiso 1 d . .
C873 C -0.3214(18) 0.7742(14) -0.0139(13) 0.029(14) Uiso 1 d GU .
C874 C -0.3926(23) 0.7981(12) -0.0328(11) 0.038(15) Uiso 1 d GU .
H874 H -0.3894(32) 0.8167(16) -0.0633(13) 0.046 Uiso 1 calc R .
C875 C -0.4684(19) 0.7941(12) -0.0063(12) 0.030(14) Uiso 1 d GU .
H875 H -0.5160(23) 0.8100(17) -0.0190(18) 0.035 Uiso 1 calc R .
C876 C -0.4731(16) 0.7662(13) 0.0393(12) 0.015(12) Uiso 1 d GU .
C878 C -0.4019(21) 0.7423(11) 0.0583(10) 0.026(12) Uiso 1 d GU .
H878 H -0.4051(29) 0.7236(15) 0.0888(13) 0.031 Uiso 1 calc R .
C879 C -0.3261(17) 0.7463(12) 0.0317(13) 0.042(16) Uiso 1 d GU .
H879 H -0.2785(21) 0.7304(17) 0.0444(18) 0.050 Uiso 1 calc R .
C877 C -0.5581(31) 0.7621(17) 0.0648(20) 0.061(17) Uiso 1 d U .
H87A H -0.5969(48) 0.7468(81) 0.0409(39) 0.079 Uiso 1 calc R .
H87B H -0.5782(74) 0.7940(18) 0.0735(89) 0.079 Uiso 1 calc R .
H87C H -0.5532(42) 0.7431(72) 0.0964(52) 0.079 Uiso 1 calc R .
C881 C 0.1574(17) 0.9609(8) 0.0941(10) 0.014(10) Uiso 1 d GU .
H881 H 0.1747(17) 0.9357(8) 0.0723(10) 0.016 Uiso 1 calc R .
C882 C 0.2005(15) 1.0048(10) 0.0939(10) 0.034(11) Uiso 1 d GU .
H882 H 0.2466(19) 1.0090(13) 0.0720(14) 0.040 Uiso 1 calc R .
C883 C 0.1746(17) 1.0425(8) 0.1264(11) 0.025(10) Uiso 1 d GU .
C885 C 0.1056(17) 1.0362(9) 0.1591(10) 0.039(12) Uiso 1 d GU .
H885 H 0.0883(24) 1.0614(11) 0.1809(14) 0.047 Uiso 1 calc R .
C886 C 0.0626(15) 0.9923(11) 0.1593(10) 0.056(15) Uiso 1 d GU .
H886 H 0.0164(20) 0.9881(15) 0.1811(15) 0.067 Uiso 1 calc R .
C887 C 0.0884(17) 0.9546(8) 0.1267(12) 0.013(11) Uiso 1 d GU .
C884 C 0.2245(30) 1.0881(18) 0.1340(18) 0.096(19) Uiso 1 d U .
H88A H 0.1897(57) 1.1157(19) 0.1258(107) 0.124 Uiso 1 calc R .
H88B H 0.2722(99) 1.0878(49) 0.1110(82) 0.124 Uiso 1 calc R .
H88C H 0.2435(155) 1.0902(54) 0.1700(33) 0.124 Uiso 1 calc R .
C888 C 0.0254(33) 0.9099(19) 0.1277(19) 0.034(14) Uiso 1 d U .
O889 O 0.0680(23) 0.8746(14) 0.1045(14) 0.023(10) Uiso 1 d . .
C890 C -0.0528(27) 0.9066(15) 0.1431(16) 0.017(11) Uiso 1 d U .
C891 C -0.0994(27) 0.8768(16) 0.1288(17) 0.006(10) Uiso 1 d U .
O892 O -0.0882(23) 0.8375(13) 0.1068(15) 0.026(11) Uiso 1 d . .
C893 C -0.1929(15) 0.8825(11) 0.1377(12) 0.016(10) Uiso 1 d GU .
C894 C -0.2188(22) 0.9085(12) 0.1816(12) 0.048(15) Uiso 1 d GU .
H894 H -0.1792(28) 0.9234(17) 0.2034(17) 0.058 Uiso 1 calc R .
C895 C -0.3041(24) 0.9121(14) 0.1930(13) 0.063(19) Uiso 1 d GU .
H895 H -0.3214(33) 0.9295(19) 0.2224(16) 0.076 Uiso 1 calc R .
C896 C -0.3633(17) 0.8898(15) 0.1604(15) 0.045(16) Uiso 1 d GU .
C898 C -0.3374(17) 0.8638(13) 0.1165(13) 0.030(13) Uiso 1 d GU .
H898 H -0.3770(22) 0.8489(18) 0.0947(18) 0.036 Uiso 1 calc R .
C899 C -0.2522(19) 0.8601(10) 0.1051(10) 0.022(11) Uiso 1 d GU .
H899 H -0.2348(27) 0.8428(15) 0.0757(13) 0.027 Uiso 1 calc R .
C897 C -0.4628(24) 0.8964(15) 0.1643(16) 0.058(14) Uiso 1 d U .
H89A H -0.4843(30) 0.8753(60) 0.1911(64) 0.075 Uiso 1 calc R .
H89B H -0.4885(27) 0.8885(80) 0.1310(31) 0.075 Uiso 1 calc R .
H89C H -0.4755(25) 0.9295(24) 0.1732(87) 0.075 Uiso 1 calc R .
C901 C 0.2807(18) 0.6028(12) 0.1418(11) 0.057(17) Uiso 1 d GU .
H901 H 0.2444(18) 0.6067(12) 0.1131(11) 0.068 Uiso 1 calc R .
C902 C 0.3005(18) 0.5565(10) 0.1598(11) 0.023(11) Uiso 1 d GU .
H902 H 0.2774(26) 0.5294(12) 0.1431(16) 0.028 Uiso 1 calc R .
C903 C 0.3547(18) 0.5506(10) 0.2026(11) 0.052(12) Uiso 1 d GU .
C905 C 0.3892(18) 0.5910(13) 0.2275(10) 0.076(16) Uiso 1 d GU .
H905 H 0.4255(25) 0.5871(18) 0.2561(13) 0.092 Uiso 1 calc R .
C906 C 0.3694(22) 0.6374(11) 0.2095(14) 0.071(19) Uiso 1 d GU .
H906 H 0.3924(30) 0.6644(13) 0.2262(19) 0.086 Uiso 1 calc R .
C907 C 0.3151(22) 0.6432(9) 0.1667(14) 0.034(12) Uiso 1 d GU .
C904 C 0.3762(29) 0.4944(16) 0.2102(20) 0.069(16) Uiso 1 d U .
H90A H 0.3268(51) 0.4775(23) 0.2219(101) 0.090 Uiso 1 calc R .
H90B H 0.4203(111) 0.4908(17) 0.2360(68) 0.090 Uiso 1 calc R .
H90C H 0.3942(151) 0.4809(26) 0.1772(26) 0.090 Uiso 1 calc R .
C908 C 0.2841(26) 0.6967(15) 0.1513(16) 0.010(11) Uiso 1 d U .
O909 O 0.2423(20) 0.6909(12) 0.1053(12) 0.012(9) Uiso 1 d . .
C910 C 0.3024(31) 0.7317(18) 0.1896(18) 0.050(15) Uiso 1 d U .
C911 C 0.2880(22) 0.7723(14) 0.1657(14) 0.021(11) Uiso 1 d U .
O912 O 0.2454(18) 0.7845(11) 0.1150(11) 0.013(8) Uiso 1 d . .
C913 C 0.2998(21) 0.8238(9) 0.1879(11) 0.014(11) Uiso 1 d GU .
C914 C 0.3488(20) 0.8219(9) 0.2336(12) 0.029(13) Uiso 1 d GU .
H914 H 0.3699(29) 0.7923(11) 0.2454(17) 0.035 Uiso 1 calc R .
C915 C 0.3662(19) 0.8642(12) 0.2615(10) 0.049(15) Uiso 1 d GU .
H915 H 0.3989(26) 0.8629(17) 0.2921(13) 0.058 Uiso 1 calc R .
C916 C 0.3346(20) 0.9084(9) 0.2438(12) 0.048(13) Uiso 1 d GU .
C918 C 0.2856(20) 0.9103(9) 0.1981(12) 0.047(13) Uiso 1 d GU .
H918 H 0.2645(28) 0.9398(11) 0.1863(17) 0.057 Uiso 1 calc R .
C919 C 0.2682(18) 0.8680(12) 0.1702(10) 0.045(15) Uiso 1 d GU .
H919 H 0.2355(26) 0.8693(16) 0.1396(12) 0.055 Uiso 1 calc R .
C917 C 0.3664(25) 0.9574(14) 0.2601(15) 0.018(10) Uiso 1 d U .
H91A H 0.3578(93) 0.9617(27) 0.2973(19) 0.024 Uiso 1 calc R .
H91B H 0.3365(77) 0.9821(15) 0.2410(48) 0.024 Uiso 1 calc R .
H91C H 0.4255(35) 0.9597(26) 0.2527(61) 0.024 Uiso 1 calc R .
C921 C 0.1606(22) 0.7797(11) -0.2026(12) 0.040(14) Uiso 1 d GU .
H921 H 0.1399(22) 0.7566(11) -0.1793(12) 0.048 Uiso 1 calc R .
C922 C 0.1539(21) 0.7721(10) -0.2567(13) 0.041(14) Uiso 1 d GU .
H922 H 0.1286(30) 0.7440(12) -0.2695(18) 0.050 Uiso 1 calc R .
C923 C 0.1849(21) 0.8066(12) -0.2915(9) 0.055(14) Uiso 1 d GU .
C925 C 0.2227(19) 0.8486(10) -0.2723(11) 0.043(12) Uiso 1 d GU .
H925 H 0.2435(28) 0.8716(13) -0.2956(15) 0.051 Uiso 1 calc R .
C926 C 0.2295(20) 0.8561(10) -0.2182(12) 0.056(14) Uiso 1 d GU .
H926 H 0.2548(29) 0.8842(13) -0.2053(17) 0.067 Uiso 1 calc R .
C927 C 0.1984(23) 0.8217(13) -0.1834(9) 0.035(13) Uiso 1 d GU .
C924 C 0.1724(44) 0.7820(22) -0.3560(24) 0.092(26) Uiso 1 d . .
H92A H 0.2261(53) 0.7713(97) -0.3687(52) 0.120 Uiso 1 calc R .
H92B H 0.1501(179) 0.8065(41) -0.3792(36) 0.120 Uiso 1 calc R .
H92C H 0.1343(151) 0.7550(73) -0.3549(31) 0.120 Uiso 1 calc R .
C928 C 0.2023(26) 0.8359(15) -0.1252(16) 0.023(11) Uiso 1 d U .
O929 O 0.1421(20) 0.8116(12) -0.1001(12) 0.013(9) Uiso 1 d . .
C930 C 0.2805(29) 0.8532(17) -0.1185(18) 0.055(15) Uiso 1 d U .
C931 C 0.2698(26) 0.8638(16) -0.0710(17) 0.050(13) Uiso 1 d U .
O932 O 0.2108(23) 0.8532(13) -0.0210(14) 0.018(10) Uiso 1 d . .
C933 C 0.3381(19) 0.8975(12) -0.0286(14) 0.055(17) Uiso 1 d GU .
C934 C 0.4035(23) 0.9183(12) -0.0567(9) 0.048(15) Uiso 1 d GU .
H934 H 0.4036(33) 0.9165(18) -0.0934(9) 0.058 Uiso 1 calc R .
C935 C 0.4688(18) 0.9417(11) -0.0302(13) 0.047(13) Uiso 1 d GU .
H935 H 0.5126(23) 0.9556(15) -0.0491(18) 0.057 Uiso 1 calc R .
C936 C 0.4687(19) 0.9444(12) 0.0245(13) 0.057(16) Uiso 1 d GU .
C938 C 0.4032(23) 0.9236(13) 0.0527(9) 0.083(19) Uiso 1 d GU .
H938 H 0.4031(33) 0.9254(19) 0.0894(10) 0.100 Uiso 1 calc R .
C939 C 0.3380(18) 0.9002(11) 0.0262(13) 0.051(14) Uiso 1 d GU .
H939 H 0.2942(23) 0.8863(16) 0.0451(18) 0.062 Uiso 1 calc R .
C937 C 0.5318(27) 0.9883(15) 0.0485(17) 0.068(16) Uiso 1 d . .
H93A H 0.5077(78) 1.0195(15) 0.0407(82) 0.089 Uiso 1 calc R .
H93B H 0.5862(53) 0.9859(54) 0.0325(69) 0.089 Uiso 1 calc R .
H93C H 0.5376(118) 0.9846(52) 0.0860(21) 0.089 Uiso 1 calc R .
C941 C 0.0758(12) 1.0329(7) -0.0059(7) 0.043(11) Uiso 1 d GU .
H941 H 0.0317(12) 1.0464(7) 0.0130(7) 0.051 Uiso 1 calc R .
C942 C 0.0712(11) 0.9849(7) -0.0226(8) 0.063(14) Uiso 1 d GU .
H942 H 0.0241(11) 0.9663(8) -0.0149(9) 0.076 Uiso 1 calc R .
C943 C 0.1372(14) 0.9647(6) -0.0508(7) 0.050(15) Uiso 1 d GU .
H943 H 0.1341(18) 0.9326(6) -0.0620(7) 0.060 Uiso 1 calc R .
C944 C 0.2077(12) 0.9925(7) -0.0623(7) 0.056(14) Uiso 1 d GU .
H944 H 0.2518(15) 0.9790(8) -0.0812(8) 0.067 Uiso 1 calc R .
N945 N 0.2123(11) 1.0405(7) -0.0456(8) 0.036(8) Uiso 1 d G .
C946 C 0.1463(13) 1.0607(6) -0.0174(7) 0.018(8) Uiso 1 d GU .
H946 H 0.1494(17) 1.0928(6) -0.0063(7) 0.022 Uiso 1 calc R .
C951 C 0.3209(16) 0.4398(7) 0.5291(8) 0.058(12) Uiso 1 d GU .
H951 H 0.3024(20) 0.4082(7) 0.5235(9) 0.069 Uiso 1 calc R .
C952 C 0.3958(16) 0.4555(7) 0.5067(8) 0.070(14) Uiso 1 d GU .
H952 H 0.4273(20) 0.4344(8) 0.4862(8) 0.084 Uiso 1 calc R .
C953 C 0.4234(13) 0.5028(7) 0.5150(8) 0.057(13) Uiso 1 d GU .
H953 H 0.4735(13) 0.5133(9) 0.5001(9) 0.068 Uiso 1 calc R .
C954 C 0.3762(13) 0.5344(7) 0.5457(7) 0.043(14) Uiso 1 d GU .
H954 H 0.3947(15) 0.5660(7) 0.5512(8) 0.052 Uiso 1 calc R .
C955 C 0.3014(13) 0.5187(7) 0.5680(8) 0.060(15) Uiso 1 d GU .
H955 H 0.2698(16) 0.5398(8) 0.5885(8) 0.073 Uiso 1 calc R .
C956 C 0.2737(13) 0.4714(8) 0.5597(9) 0.065(14) Uiso 1 d GU .
H956 H 0.2237(13) 0.4609(9) 0.5746(10) 0.078 Uiso 1 calc R .
Si8 Si 0.3250(14) 1.0027(8) -0.1996(8) 0.043(6) Uani 1 d U .
O33 O 0.2639(15) 1.0393(10) -0.1940(10) 0.030(8) Uiso 1 d . .
C168 C 0.3523(31) 1.0041(19) -0.2337(21) 0.071(17) Uiso 1 d U .
Si7 Si 0.1769(16) 0.4972(9) 0.7006(9) 0.056(7) Uani 1 d U .
O146 O 0.1152(13) 0.4882(7) 0.7396(8) 0.010(6) Uiso 1 d . .
C235 C 0.2143(22) 0.4570(13) 0.6819(14) 0.015(10) Uiso 1 d . .
C242 C 0.1993(21) 0.5397(12) 0.6896(13) 0.030(9) Uiso 1 d . .
C411 C 0.2616(21) 0.9780(12) -0.2368(13) 0.035(10) Uiso 1 d U .
C415 C 0.3357(19) 0.9683(11) -0.1645(12) 0.018(8) Uiso 1 d . .
C052 C 0.1159(30) 0.4963(18) 0.6551(20) 0.098(17) Uiso 1 d . .
C082 C -0.0655(38) 0.4565(21) 0.3398(22) 0.082(17) Uiso 1 d U .
C083 C -0.1364(33) 0.4565(18) 0.3254(19) 0.084(15) Uiso 1 d U .
C084 C -0.1984(24) 0.4659(14) 0.3583(15) 0.057(12) Uiso 1 d U .
C001 C 0.0163(27) 0.3952(17) 0.5437(18) 0.091(16) Uiso 1 d . .
C005 C 0.5315(31) 1.1407(19) 0.0064(21) 0.124(21) Uiso 1 d . .
C011 C 0.0613(70) 0.9371(35) -0.3304(39) 0.238(53) Uiso 1 d . .
C012 C 0.0163(25) 0.4425(14) 0.3096(15) 0.060(12) Uiso 1 d U .

loop_
_atom_type_symbol
_atom_type_description
_atom_type_scat_dispersion_real
_atom_type_scat_dispersion_imag
_atom_type_scat_source
C C 0.0033 0.0016 'International Tables Vol C Tables 4.2.6.8 and 6.1.1.4'

loop_
_geom_angle_atom_site_label_1
_geom_angle_atom_site_label_2
_geom_angle_atom_site_label_3
_geom_angle
_geom_angle_site_symmetry_1
_geom_angle_site_symmetry_3
_geom_angle_publ_flag
O11 Mn1 O12 91.7(13) . . ?
O11 Mn1 O709 86.5(14) . . ?
O12 Mn1 O709 169.7(14) . . ?
O11 Mn1 O712 175.3(15) . . ?
O12 Mn1 O712 91.1(15) . . ?
O709 Mn1 O712 91.3(15) . . ?
O11 Mn1 Cl7 87.0(10) . . ?
O12 Mn1 Cl7 86.4(10) . . ?
O709 Mn1 Cl7 103.6(11) . . ?
O712 Mn1 Cl7 89.5(12) . . ?
O11 Mn1 Cl8 78.6(9) . . ?
O12 Mn1 Cl8 82.6(11) . . ?
O709 Mn1 Cl8 87.1(11) . . ?
O712 Mn1 Cl8 105.4(12) . . ?
Cl7 Mn1 Cl8 161.6(6) . . ?
O11 Mn1 Mn2 83.9(9) . . ?
O12 Mn1 Mn2 33.2(10) . . ?
O709 Mn1 Mn2 155.9(10) . . ?
O712 Mn1 Mn2 96.6(12) . . ?
Cl7 Mn1 Mn2 53.9(4) . . ?
Cl8 Mn1 Mn2 112.5(5) . . ?
O11 Mn1 Mn5 79.2(9) . . ?
O12 Mn1 Mn5 31.3(10) . . ?
O709 Mn1 Mn5 138.7(10) . . ?
O712 Mn1 Mn5 105.1(12) . . ?
Cl7 Mn1 Mn5 114.0(5) . . ?
Cl8 Mn1 Mn5 52.2(4) . . ?
Mn2 Mn1 Mn5 60.5(3) . . ?
O11 Mn1 Mn3 35.2(9) . . ?
O12 Mn1 Mn3 84.0(10) . . ?
O709 Mn1 Mn3 100.1(10) . . ?
O712 Mn1 Mn3 141.7(12) . . ?
Cl7 Mn1 Mn3 52.4(4) . . ?
Cl8 Mn1 Mn3 111.5(5) . . ?
Mn2 Mn1 Mn3 60.4(3) . . ?
Mn5 Mn1 Mn3 90.1(3) . . ?
O11 Mn1 Mn4 27.3(9) . . ?
O12 Mn1 Mn4 82.5(10) . . ?
O709 Mn1 Mn4 91.5(11) . . ?
O712 Mn1 Mn4 157.1(12) . . ?
Cl7 Mn1 Mn4 111.9(5) . . ?
Cl8 Mn1 Mn4 52.1(4) . . ?
Mn2 Mn1 Mn4 90.1(3) . . ?
Mn5 Mn1 Mn4 59.6(3) . . ?
Mn3 Mn1 Mn4 59.7(3) . . ?
O13 Mn2 O729 91.5(13) . . ?
O13 Mn2 O12 91.1(13) . . ?
O729 Mn2 O12 176.3(15) . . ?
O13 Mn2 O732 176.8(13) . . ?
O729 Mn2 O732 89.0(13) . . ?
O12 Mn2 O732 88.4(13) . . ?
O13 Mn2 Cl10 85.5(10) . . ?
O729 Mn2 Cl10 102.2(10) . . ?
O12 Mn2 Cl10 80.8(10) . . ?
O732 Mn2 Cl10 97.5(9) . . ?
O13 Mn2 Cl7 82.0(10) . . ?
O729 Mn2 Cl7 91.1(10) . . ?
O12 Mn2 Cl7 86.5(11) . . ?
O732 Mn2 Cl7 94.9(9) . . ?
Cl10 Mn2 Cl7 161.9(6) . . ?
O13 Mn2 Mn1 80.5(9) . . ?
O729 Mn2 Mn1 144.2(10) . . ?
O12 Mn2 Mn1 33.9(10) . . ?
O732 Mn2 Mn1 97.3(9) . . ?
Cl10 Mn2 Mn1 111.8(5) . . ?
Cl7 Mn2 Mn1 53.3(4) . . ?
O13 Mn2 Mn6 31.9(9) . . ?
O729 Mn2 Mn6 100.8(10) . . ?
O12 Mn2 Mn6 82.8(10) . . ?
O732 Mn2 Mn6 151.0(9) . . ?
Cl10 Mn2 Mn6 53.9(4) . . ?
Cl7 Mn2 Mn6 112.0(5) . . ?
Mn1 Mn2 Mn6 90.6(3) . . ?
O13 Mn2 Mn5 80.8(9) . . ?
O729 Mn2 Mn5 153.3(10) . . ?
O12 Mn2 Mn5 30.1(10) . . ?
O732 Mn2 Mn5 100.2(9) . . ?
Cl10 Mn2 Mn5 52.0(4) . . ?
Cl7 Mn2 Mn5 112.7(5) . . ?
Mn1 Mn2 Mn5 59.9(3) . . ?
Mn6 Mn2 Mn5 60.1(3) . . ?
O13 Mn2 Mn3 30.0(9) . . ?
O729 Mn2 Mn3 96.1(10) . . ?
O12 Mn2 Mn3 84.7(10) . . ?
O732 Mn2 Mn3 146.8(9) . . ?
Cl10 Mn2 Mn3 113.3(5) . . ?
Cl7 Mn2 Mn3 52.3(4) . . ?
Mn1 Mn2 Mn3 60.6(3) . . ?
Mn6 Mn2 Mn3 59.9(3) . . ?
Mn5 Mn2 Mn3 89.8(3) . . ?
O13 Mn3 O752 171.4(14) . . ?
O13 Mn3 O749 93.1(12) . . ?
O752 Mn3 O749 92.8(13) . . ?
O13 Mn3 O11 86.8(11) . . ?
O752 Mn3 O11 88.2(13) . . ?
O749 Mn3 O11 171.8(13) . . ?
O13 Mn3 Cl7 82.5(10) . . ?
O752 Mn3 Cl7 90.0(11) . . ?
O749 Mn3 Cl7 104.4(10) . . ?
O11 Mn3 Cl7 83.8(10) . . ?
O13 Mn3 Cl9 84.5(10) . . ?
O752 Mn3 Cl9 101.9(11) . . ?
O749 Mn3 Cl9 88.6(9) . . ?
O11 Mn3 Cl9 83.2(10) . . ?
Cl7 Mn3 Cl9 162.1(6) . . ?
O13 Mn3 Mn6 31.9(9) . . ?
O752 Mn3 Mn6 153.1(11) . . ?
O749 Mn3 Mn6 95.3(9) . . ?
O11 Mn3 Mn6 80.3(8) . . ?
Cl7 Mn3 Mn6 112.6(5) . . ?
Cl9 Mn3 Mn6 52.9(4) . . ?
O13 Mn3 Mn4 80.7(9) . . ?
O752 Mn3 Mn4 98.4(10) . . ?
O749 Mn3 Mn4 141.1(9) . . ?
O11 Mn3 Mn4 30.8(9) . . ?
Cl7 Mn3 Mn4 112.7(5) . . ?
Cl9 Mn3 Mn4 52.7(4) . . ?
Mn6 Mn3 Mn4 60.2(3) . . ?
O13 Mn3 Mn2 29.6(9) . . ?
O752 Mn3 Mn2 142.2(11) . . ?
O749 Mn3 Mn2 103.9(9) . . ?
O11 Mn3 Mn2 80.0(9) . . ?
Cl7 Mn3 Mn2 53.4(4) . . ?
Cl9 Mn3 Mn2 112.0(5) . . ?
Mn6 Mn3 Mn2 59.4(3) . . ?
Mn4 Mn3 Mn2 89.5(3) . . ?
O13 Mn3 Mn1 78.7(9) . . ?
O752 Mn3 Mn1 93.4(10) . . ?
O749 Mn3 Mn1 156.3(10) . . ?
O11 Mn3 Mn1 31.5(9) . . ?
Cl7 Mn3 Mn1 52.8(4) . . ?
Cl9 Mn3 Mn1 112.4(5) . . ?
Mn6 Mn3 Mn1 89.4(3) . . ?
Mn4 Mn3 Mn1 60.0(3) . . ?
Mn2 Mn3 Mn1 59.0(3) . . ?
O11 Mn4 O14 93.2(14) . . ?
O11 Mn4 O772 87.7(14) . . ?
O14 Mn4 O772 178.8(16) . . ?
O11 Mn4 O769 179.3(14) . . ?
O14 Mn4 O769 86.3(15) . . ?
O772 Mn4 O769 92.7(15) . . ?
O11 Mn4 Cl8 80.5(10) . . ?
O14 Mn4 Cl8 85.4(11) . . ?
O772 Mn4 Cl8 95.4(12) . . ?
O769 Mn4 Cl8 100.1(12) . . ?
O11 Mn4 Cl9 89.0(10) . . ?
O14 Mn4 Cl9 82.1(11) . . ?
O772 Mn4 Cl9 97.2(12) . . ?
O769 Mn4 Cl9 90.4(11) . . ?
Cl8 Mn4 Cl9 163.2(6) . . ?
O11 Mn4 Mn5 79.7(10) . . ?
O14 Mn4 Mn5 34.1(10) . . ?
O772 Mn4 Mn5 146.9(11) . . ?
O769 Mn4 Mn5 100.2(11) . . ?
Cl8 Mn4 Mn5 52.5(4) . . ?
Cl9 Mn4 Mn5 112.9(5) . . ?
O11 Mn4 Mn3 35.3(9) . . ?
O14 Mn4 Mn3 83.7(11) . . ?
O772 Mn4 Mn3 96.7(11) . . ?
O769 Mn4 Mn3 144.1(11) . . ?
Cl8 Mn4 Mn3 113.3(5) . . ?
Cl9 Mn4 Mn3 54.1(4) . . ?
Mn5 Mn4 Mn3 90.5(3) . . ?
O11 Mn4 Mn6 83.0(9) . . ?
O14 Mn4 Mn6 31.0(10) . . ?
O772 Mn4 Mn6 148.7(11) . . ?
O769 Mn4 Mn6 96.4(11) . . ?
Cl8 Mn4 Mn6 112.3(5) . . ?
Cl9 Mn4 Mn6 53.0(4) . . ?
Mn5 Mn4 Mn6 60.0(3) . . ?
Mn3 Mn4 Mn6 59.7(3) . . ?
O11 Mn4 Mn1 27.9(9) . . ?
O14 Mn4 Mn1 84.8(11) . . ?
O772 Mn4 Mn1 96.4(11) . . ?
O769 Mn4 Mn1 152.5(11) . . ?
Cl8 Mn4 Mn1 53.3(4) . . ?
Cl9 Mn4 Mn1 114.0(5) . . ?
Mn5 Mn4 Mn1 59.6(3) . . ?
Mn3 Mn4 Mn1 60.3(3) . . ?
Mn6 Mn4 Mn1 89.2(3) . . ?
O12 Mn5 O792 88.0(15) . . ?
O12 Mn5 O14 95.7(15) . . ?
O792 Mn5 O14 176.3(16) . . ?
O12 Mn5 O789 175.7(14) . . ?
O792 Mn5 O789 88.6(15) . . ?
O14 Mn5 O789 87.8(14) . . ?
O12 Mn5 Cl10 82.0(11) . . ?
O792 Mn5 Cl10 96.5(11) . . ?
O14 Mn5 Cl10 84.7(11) . . ?
O789 Mn5 Cl10 101.0(10) . . ?
O12 Mn5 Cl8 85.9(11) . . ?
O792 Mn5 Cl8 94.9(11) . . ?
O14 Mn5 Cl8 84.7(11) . . ?
O789 Mn5 Cl8 91.9(10) . . ?
Cl10 Mn5 Cl8 163.0(6) . . ?
O12 Mn5 Mn1 32.9(10) . . ?
O792 Mn5 Mn1 97.9(11) . . ?
O14 Mn5 Mn1 84.9(11) . . ?
O789 Mn5 Mn1 145.4(10) . . ?
Cl10 Mn5 Mn1 111.9(5) . . ?
Cl8 Mn5 Mn1 53.9(4) . . ?
O12 Mn5 Mn6 82.9(10) . . ?
O792 Mn5 Mn6 149.7(11) . . ?
O14 Mn5 Mn6 32.2(10) . . ?
O789 Mn5 Mn6 101.3(10) . . ?
Cl10 Mn5 Mn6 53.7(4) . . ?
Cl8 Mn5 Mn6 113.1(5) . . ?
Mn1 Mn5 Mn6 90.1(3) . . ?
O12 Mn5 Mn4 84.8(11) . . ?
O792 Mn5 Mn4 147.4(11) . . ?
O14 Mn5 Mn4 33.0(10) . . ?
O789 Mn5 Mn4 96.7(10) . . ?
Cl10 Mn5 Mn4 113.8(5) . . ?
Cl8 Mn5 Mn4 52.9(4) . . ?
Mn1 Mn5 Mn4 60.7(3) . . ?
Mn6 Mn5 Mn4 60.4(3) . . ?
O12 Mn5 Mn2 31.0(10) . . ?
O792 Mn5 Mn2 99.7(12) . . ?
O14 Mn5 Mn2 83.8(10) . . ?
O789 Mn5 Mn2 152.6(10) . . ?
Cl10 Mn5 Mn2 52.4(4) . . ?
Cl8 Mn5 Mn2 113.1(5) . . ?
Mn1 Mn5 Mn2 59.6(3) . . ?
Mn6 Mn5 Mn2 59.6(3) . . ?
Mn4 Mn5 Mn2 90.2(3) . . ?
O14 Mn6 O13 92.2(13) . . ?
O14 Mn6 O809 177.5(15) . . ?
O13 Mn6 O809 89.4(13) . . ?
O14 Mn6 O812 90.0(16) . . ?
O13 Mn6 O812 174.8(16) . . ?
O809 Mn6 O812 88.6(16) . . ?
O14 Mn6 Cl9 82.4(11) . . ?
O13 Mn6 Cl9 85.6(10) . . ?
O809 Mn6 Cl9 95.9(11) . . ?
O812 Mn6 Cl9 99.3(13) . . ?
O14 Mn6 Cl10 84.1(11) . . ?
O13 Mn6 Cl10 83.2(9) . . ?
O809 Mn6 Cl10 97.9(11) . . ?
O812 Mn6 Cl10 92.4(13) . . ?
Cl9 Mn6 Cl10 162.1(6) . . ?
O14 Mn6 Mn2 85.5(11) . . ?
O13 Mn6 Mn2 31.0(9) . . ?
O809 Mn6 Mn2 96.8(11) . . ?
O812 Mn6 Mn2 144.7(13) . . ?
Cl9 Mn6 Mn2 114.7(5) . . ?
Cl10 Mn6 Mn2 52.3(4) . . ?
O14 Mn6 Mn3 84.3(11) . . ?
O13 Mn6 Mn3 31.6(9) . . ?
O809 Mn6 Mn3 96.2(10) . . ?
O812 Mn6 Mn3 153.5(13) . . ?
Cl9 Mn6 Mn3 54.3(4) . . ?
Cl10 Mn6 Mn3 112.6(5) . . ?
Mn2 Mn6 Mn3 60.7(3) . . ?
O14 Mn6 Mn5 33.5(10) . . ?
O13 Mn6 Mn5 80.4(9) . . ?
O809 Mn6 Mn5 148.8(11) . . ?
O812 Mn6 Mn5 98.9(12) . . ?
Cl9 Mn6 Mn5 112.5(5) . . ?
Cl10 Mn6 Mn5 51.8(4) . . ?
Mn2 Mn6 Mn5 60.3(3) . . ?
Mn3 Mn6 Mn5 90.4(3) . . ?
O14 Mn6 Mn4 31.2(11) . . ?
O13 Mn6 Mn4 80.4(9) . . ?
O809 Mn6 Mn4 147.6(11) . . ?
O812 Mn6 Mn4 103.8(13) . . ?
Cl9 Mn6 Mn4 53.0(4) . . ?
Cl10 Mn6 Mn4 111.1(5) . . ?
Mn2 Mn6 Mn4 90.1(3) . . ?
Mn3 Mn6 Mn4 60.1(3) . . ?
Mn5 Mn6 Mn4 59.5(3) . . ?
Mn3 Cl7 Mn1 74.8(5) . . ?
Mn3 Cl7 Mn2 74.3(5) . . ?
Mn1 Cl7 Mn2 72.8(5) . . ?
Mn5 Cl8 Mn4 74.6(5) . . ?
Mn5 Cl8 Mn1 73.9(5) . . ?
Mn4 Cl8 Mn1 74.6(5) . . ?
Mn6 Cl9 Mn4 74.0(5) . . ?
Mn6 Cl9 Mn3 72.8(5) . . ?
Mn4 Cl9 Mn3 73.1(5) . . ?
Mn5 Cl10 Mn2 75.6(5) . . ?
Mn5 Cl10 Mn6 74.5(5) . . ?
Mn2 Cl10 Mn6 73.8(5) . . ?
Mn4 O11 Mn1 124.8(15) . . ?
Mn4 O11 Mn3 113.9(15) . . ?
Mn1 O11 Mn3 113.4(15) . . ?
Mn5 O12 Mn2 118.9(17) . . ?
Mn5 O12 Mn1 115.8(17) . . ?
Mn2 O12 Mn1 112.9(16) . . ?
Mn2 O13 Mn3 120.4(15) . . ?
Mn2 O13 Mn6 117.1(15) . . ?
Mn3 O13 Mn6 116.6(15) . . ?
Mn6 O14 Mn4 117.8(18) . . ?
Mn6 O14 Mn5 114.4(17) . . ?
Mn4 O14 Mn5 112.9(17) . . ?
C702 C701 C707 120.0 . . ?
C703 C702 C701 120.0 . . ?
C702 C703 C705 120.0 . . ?
C702 C703 C704 121.7(22) . . ?
C705 C703 C704 118.3(22) . . ?
C706 C705 C703 120.0 . . ?
C705 C706 C707 120.0 . . ?
C706 C707 C701 120.0 . . ?
C706 C707 C708 110.0(24) . . ?
C701 C707 C708 129.8(24) . . ?
C710 C708 O709 131.0(43) . . ?
C710 C708 C707 131.5(40) . . ?
O709 C708 C707 97.4(31) . . ?
C708 O709 Mn1 122.3(27) . . ?
C708 C710 C711 121.6(43) . . ?
O712 C711 C713 119.2(40) . . ?
O712 C711 C710 121.3(42) . . ?
C713 C711 C710 117.9(39) . . ?
C711 O712 Mn1 131.0(34) . . ?
C711 C713 C714 124.6(27) . . ?
C711 C713 C719 115.4(27) . . ?
C714 C713 C719 120.0 . . ?
C715 C714 C713 120.0 . . ?
C714 C715 C716 120.0 . . ?
C715 C716 C718 120.0 . . ?
C715 C716 C717 112.8(24) . . ?
C718 C716 C717 127.2(24) . . ?
C719 C718 C716 120.0 . . ?
C718 C719 C713 120.0 . . ?
C722 C721 C727 120.0 . . ?
C721 C722 C723 120.0 . . ?
C725 C723 C722 120.0 . . ?
C725 C723 C724 123.9(26) . . ?
C722 C723 C724 115.8(26) . . ?
C723 C725 C726 120.0 . . ?
C727 C726 C725 120.0 . . ?
C726 C727 C721 120.0 . . ?
C726 C727 C728 125.2(32) . . ?
C721 C727 C728 114.4(32) . . ?
O729 C728 C727 123.2(49) . . ?
O729 C728 C730 123.3(50) . . ?
C727 C728 C730 113.5(41) . . ?
C728 O729 Mn2 130.7(37) . . ?
C731 C730 C728 121.1(41) . . ?
O732 C731 C730 120.8(35) . . ?
O732 C731 C733 117.8(34) . . ?
C730 C731 C733 121.4(37) . . ?
C731 O732 Mn2 129.8(24) . . ?
C731 C733 C734 118.7(31) . . ?
C731 C733 C739 121.3(32) . . ?
C734 C733 C739 120.0 . . ?
C735 C734 C733 120.0 . . ?
C736 C735 C734 120.0 . . ?
C738 C736 C735 120.0 . . ?
C738 C736 C737 115.5(31) . . ?
C735 C736 C737 124.5(31) . . ?
C736 C738 C739 120.0 . . ?
C738 C739 C733 120.0 . . ?
C742 C741 C747 120.0 . . ?
C741 C742 C743 120.0 . . ?
C745 C743 C742 120.0 . . ?
C745 C743 C744 104.7(25) . . ?
C742 C743 C744 134.4(25) . . ?
C743 C745 C746 120.0 . . ?
C747 C746 C745 120.0 . . ?
C748 C747 C746 125.1(31) . . ?
C748 C747 C741 113.4(30) . . ?
C746 C747 C741 120.0 . . ?
O749 C748 C747 122.9(39) . . ?
O749 C748 C750 116.8(35) . . ?
C747 C748 C750 118.7(39) . . ?
C748 O749 Mn3 134.6(27) . . ?
C751 C750 C748 117.9(31) . . ?
O752 C751 C753 126.2(30) . . ?
O752 C751 C750 124.8(30) . . ?
C753 C751 C750 109.0(27) . . ?
C751 O752 Mn3 132.7(27) . . ?
C754 C753 C759 120.0 . . ?
C754 C753 C751 127.9(24) . . ?
C759 C753 C751 111.6(24) . . ?
C753 C754 C755 120.0 . . ?
C756 C755 C754 120.0 . . ?
C758 C756 C755 120.0 . . ?
C758 C756 C757 118.7(28) . . ?
C755 C756 C757 121.2(28) . . ?
C756 C758 C759 120.0 . . ?
C758 C759 C753 120.0 . . ?
C762 C761 C767 120.0 . . ?
C761 C762 C763 120.0 . . ?
C765 C763 C762 120.0 . . ?
C765 C763 C764 114.9(26) . . ?
C762 C763 C764 124.4(26) . . ?
C766 C765 C763 120.0 . . ?
C765 C766 C767 120.0 . . ?
C766 C767 C761 120.0 . . ?
C766 C767 C768 126.4(28) . . ?
C761 C767 C768 113.4(28) . . ?
O769 C768 C770 129.1(41) . . ?
O769 C768 C767 114.4(37) . . ?
C770 C768 C767 116.5(37) . . ?
C768 O769 Mn4 123.4(31) . . ?
C768 C770 C771 123.8(40) . . ?
O772 C771 C770 115.8(44) . . ?
O772 C771 C773 117.6(49) . . ?
C770 C771 C773 124.7(47) . . ?
C771 O772 Mn4 132.5(35) . . ?
C774 C773 C779 120.0 . . ?
C774 C773 C771 118.1(35) . . ?
C779 C773 C771 121.6(34) . . ?
C773 C774 C775 120.0 . . ?
C776 C775 C774 120.0 . . ?
C778 C776 C775 120.0 . . ?
C778 C776 C777 124.7(28) . . ?
C775 C776 C777 114.2(28) . . ?
C776 C778 C779 120.0 . . ?
C778 C779 C773 120.0 . . ?
C782 C781 C787 120.0 . . ?
C781 C782 C783 120.0 . . ?
C785 C783 C782 120.0 . . ?
C785 C783 C784 120.4(25) . . ?
C782 C783 C784 119.0(25) . . ?
C786 C785 C783 120.0 . . ?
C785 C786 C787 120.0 . . ?
C786 C787 C781 120.0 . . ?
C786 C787 C788 133.3(21) . . ?
C781 C787 C788 106.7(21) . . ?
O789 C788 C787 124.2(31) . . ?
O789 C788 C790 118.5(31) . . ?
C787 C788 C790 115.5(26) . . ?
C788 O789 Mn5 123.3(26) . . ?
C791 C790 C788 126.7(31) . . ?
O792 C791 C790 116.8(41) . . ?
O792 C791 C793 116.4(40) . . ?
C790 C791 C793 126.8(39) . . ?
C791 O792 Mn5 129.5(33) . . ?
C794 C793 C799 120.0 . . ?
C794 C793 C791 119.8(27) . . ?
C799 C793 C791 118.4(27) . . ?
C793 C794 C795 120.0 . . ?
C794 C795 C796 120.0 . . ?
C798 C796 C795 120.0 . . ?
C798 C796 C797 122.1(28) . . ?
C795 C796 C797 117.7(28) . . ?
C799 C798 C796 120.0 . . ?
C798 C799 C793 120.0 . . ?
C802 C801 C807 120.0 . . ?
C801 C802 C803 120.0 . . ?
C805 C803 C802 120.0 . . ?
C805 C803 C804 110.8(26) . . ?
C802 C803 C804 128.7(26) . . ?
C803 C805 C806 120.0 . . ?
C807 C806 C805 120.0 . . ?
C808 C807 C806 127.6(25) . . ?
C808 C807 C801 112.4(24) . . ?
C806 C807 C801 120.0 . . ?
O809 C808 C807 123.2(36) . . ?
O809 C808 C810 114.7(34) . . ?
C807 C808 C810 121.8(32) . . ?
C808 O809 Mn6 130.7(30) . . ?
C811 C810 C808 128.5(27) . . ?
O812 C811 C813 123.4(34) . . ?
O812 C811 C810 116.2(33) . . ?
C813 C811 C810 120.2(26) . . ?
C811 O812 Mn6 133.8(34) . . ?
C814 C813 C819 120.0 . . ?
C814 C813 C811 121.7(21) . . ?
C819 C813 C811 117.3(21) . . ?
C815 C814 C813 120.0 . . ?
C814 C815 C816 120.0 . . ?
C818 C816 C815 120.0 . . ?
C818 C816 C817 112.1(23) . . ?
C815 C816 C817 125.6(23) . . ?
C819 C818 C816 120.0 . . ?
C818 C819 C813 120.0 . . ?
O12A Mn1A O11A 95.3(13) . . ?
O12A Mn1A O829 88.3(15) . . ?
O11A Mn1A O829 170.8(14) . . ?
O12A Mn1A O832 176.2(14) . . ?
O11A Mn1A O832 88.1(11) . . ?
O829 Mn1A O832 88.2(13) . . ?
O12A Mn1A Cl8A 86.0(11) . . ?
O11A Mn1A Cl8A 89.0(9) . . ?
O829 Mn1A Cl8A 99.8(11) . . ?
O832 Mn1A Cl8A 95.8(9) . . ?
O12A Mn1A Cl7A 82.7(11) . . ?
O11A Mn1A Cl7A 79.0(9) . . ?
O829 Mn1A Cl7A 93.0(11) . . ?
O832 Mn1A Cl7A 96.3(9) . . ?
Cl8A Mn1A Cl7A 162.7(7) . . ?
O12A Mn1A Mn4A 86.2(11) . . ?
O11A Mn1A Mn4A 35.8(8) . . ?
O829 Mn1A Mn4A 153.3(11) . . ?
O832 Mn1A Mn4A 97.6(9) . . ?
Cl8A Mn1A Mn4A 53.8(4) . . ?
Cl7A Mn1A Mn4A 112.1(5) . . ?
O12A Mn1A Mn3A 84.6(11) . . ?
O11A Mn1A Mn3A 27.5(8) . . ?
O829 Mn1A Mn3A 145.4(11) . . ?
O832 Mn1A Mn3A 97.6(9) . . ?
Cl8A Mn1A Mn3A 113.4(5) . . ?
Cl7A Mn1A Mn3A 52.5(4) . . ?
Mn4A Mn1A Mn3A 59.8(3) . . ?
O12A Mn1A Mn5A 34.8(10) . . ?
O11A Mn1A Mn5A 85.2(8) . . ?
O829 Mn1A Mn5A 102.3(11) . . ?
O832 Mn1A Mn5A 147.8(9) . . ?
Cl8A Mn1A Mn5A 52.6(4) . . ?
Cl7A Mn1A Mn5A 113.2(5) . . ?
Mn4A Mn1A Mn5A 60.3(3) . . ?
Mn3A Mn1A Mn5A 90.7(4) . . ?
O12A Mn1A Mn2A 31.0(10) . . ?
O11A Mn1A Mn2A 80.9(8) . . ?
O829 Mn1A Mn2A 98.1(10) . . ?
O832 Mn1A Mn2A 148.8(9) . . ?
Cl8A Mn1A Mn2A 113.0(5) . . ?
Cl7A Mn1A Mn2A 53.1(4) . . ?
Mn4A Mn1A Mn2A 90.4(3) . . ?
Mn3A Mn1A Mn2A 60.7(3) . . ?
Mn5A Mn1A Mn2A 60.5(3) . . ?
O12A Mn2A O852 88.6(15) . . ?
O12A Mn2A O13A 98.8(14) . . ?
O852 Mn2A O13A 171.7(14) . . ?
O12A Mn2A O849 170.5(15) . . ?
O852 Mn2A O849 90.9(15) . . ?
O13A Mn2A O849 82.4(14) . . ?
O12A Mn2A Cl1A 85.9(11) . . ?
O852 Mn2A Cl1A 92.3(11) . . ?
O13A Mn2A Cl1A 84.5(10) . . ?
O849 Mn2A Cl1A 103.6(11) . . ?
O12A Mn2A Cl7A 85.3(11) . . ?
O852 Mn2A Cl7A 102.0(11) . . ?
O13A Mn2A Cl7A 82.5(10) . . ?
O849 Mn2A Cl7A 85.6(11) . . ?
Cl1A Mn2A Cl7A 163.0(7) . . ?
O12A Mn2A Mn6A 86.0(11) . . ?
O852 Mn2A Mn6A 145.0(11) . . ?
O13A Mn2A Mn6A 33.3(9) . . ?
O849 Mn2A Mn6A 99.7(12) . . ?
Cl1A Mn2A Mn6A 52.8(4) . . ?
Cl7A Mn2A Mn6A 112.0(5) . . ?
O12A Mn2A Mn1A 31.7(11) . . ?
O852 Mn2A Mn1A 103.2(11) . . ?
O13A Mn2A Mn1A 85.2(9) . . ?
O849 Mn2A Mn1A 139.9(11) . . ?
Cl1A Mn2A Mn1A 113.0(5) . . ?
Cl7A Mn2A Mn1A 55.0(4) . . ?
Mn6A Mn2A Mn1A 89.9(3) . . ?
O12A Mn2A Mn5A 33.6(10) . . ?
O852 Mn2A Mn5A 98.1(11) . . ?
O13A Mn2A Mn5A 86.2(9) . . ?
O849 Mn2A Mn5A 155.5(12) . . ?
Cl1A Mn2A Mn5A 53.5(4) . . ?
Cl7A Mn2A Mn5A 114.5(5) . . ?
Mn6A Mn2A Mn5A 60.6(3) . . ?
Mn1A Mn2A Mn5A 59.9(3) . . ?
O12A Mn2A Mn3A 83.9(11) . . ?
O852 Mn2A Mn3A 153.7(11) . . ?
O13A Mn2A Mn3A 32.6(9) . . ?
O849 Mn2A Mn3A 92.4(11) . . ?
Cl1A Mn2A Mn3A 112.2(5) . . ?
Cl7A Mn2A Mn3A 52.4(4) . . ?
Mn6A Mn2A Mn3A 59.6(3) . . ?
Mn1A Mn2A Mn3A 59.3(3) . . ?
Mn5A Mn2A Mn3A 89.6(3) . . ?
O11A Mn3A O869 173.7(14) . . ?
O11A Mn3A O13A 97.7(12) . . ?
O869 Mn3A O13A 88.5(14) . . ?
O11A Mn3A O872 90.3(13) . . ?
O869 Mn3A O872 83.4(14) . . ?
O13A Mn3A O872 171.8(14) . . ?
O11A Mn3A Cl9A 86.6(10) . . ?
O869 Mn3A Cl9A 94.5(11) . . ?
O13A Mn3A Cl9A 84.3(11) . . ?
O872 Mn3A Cl9A 98.0(11) . . ?
O11A Mn3A Cl7A 84.9(10) . . ?
O869 Mn3A Cl7A 95.3(11) . . ?
O13A Mn3A Cl7A 84.5(11) . . ?
O872 Mn3A Cl7A 94.5(11) . . ?
Cl9A Mn3A Cl7A 164.9(7) . . ?
O11A Mn3A Mn4A 33.9(9) . . ?
O869 Mn3A Mn4A 148.1(11) . . ?
O13A Mn3A Mn4A 86.5(10) . . ?
O872 Mn3A Mn4A 101.3(10) . . ?
Cl9A Mn3A Mn4A 53.6(4) . . ?
Cl7A Mn3A Mn4A 115.5(5) . . ?
O11A Mn3A Mn1A 30.4(9) . . ?
O869 Mn3A Mn1A 150.7(11) . . ?
O13A Mn3A Mn1A 86.5(10) . . ?
O872 Mn3A Mn1A 99.6(10) . . ?
Cl9A Mn3A Mn1A 113.6(5) . . ?
Cl7A Mn3A Mn1A 55.5(4) . . ?
Mn4A Mn3A Mn1A 60.3(3) . . ?
O11A Mn3A Mn6A 84.8(9) . . ?
O869 Mn3A Mn6A 100.9(10) . . ?
O13A Mn3A Mn6A 32.6(10) . . ?
O872 Mn3A Mn6A 151.4(11) . . ?
Cl9A Mn3A Mn6A 53.7(4) . . ?
Cl7A Mn3A Mn6A 113.0(5) . . ?
Mn4A Mn3A Mn6A 60.7(3) . . ?
Mn1A Mn3A Mn6A 90.3(4) . . ?
O11A Mn3A Mn2A 82.5(9) . . ?
O869 Mn3A Mn2A 102.7(11) . . ?
O13A Mn3A Mn2A 33.6(10) . . ?
O872 Mn3A Mn2A 147.5(11) . . ?
Cl9A Mn3A Mn2A 113.0(5) . . ?
Cl7A Mn3A Mn2A 53.4(5) . . ?
Mn4A Mn3A Mn2A 90.2(4) . . ?
Mn1A Mn3A Mn2A 59.9(3) . . ?
Mn6A Mn3A Mn2A 59.6(3) . . ?
O889 Mn4A O14A 93.6(16) . . ?
O889 Mn4A O11A 172.3(14) . . ?
O14A Mn4A O11A 90.9(13) . . ?
O889 Mn4A O892 86.2(16) . . ?
O14A Mn4A O892 178.1(16) . . ?
O11A Mn4A O892 89.0(14) . . ?
O889 Mn4A Cl9A 93.1(12) . . ?
O14A Mn4A Cl9A 84.8(11) . . ?
O11A Mn4A Cl9A 81.1(9) . . ?
O892 Mn4A Cl9A 93.3(12) . . ?
O889 Mn4A Cl8A 101.6(12) . . ?
O14A Mn4A Cl8A 82.8(11) . . ?
O11A Mn4A Cl8A 85.2(9) . . ?
O892 Mn4A Cl8A 99.1(12) . . ?
Cl9A Mn4A Cl8A 161.3(6) . . ?
O889 Mn4A Mn3A 145.9(12) . . ?
O14A Mn4A Mn3A 82.4(11) . . ?
O11A Mn4A Mn3A 29.0(7) . . ?
O892 Mn4A Mn3A 96.6(11) . . ?
Cl9A Mn4A Mn3A 52.8(4) . . ?
Cl8A Mn4A Mn3A 111.4(5) . . ?
O889 Mn4A Mn1A 153.3(12) . . ?
O14A Mn4A Mn1A 81.3(11) . . ?
O11A Mn4A Mn1A 33.9(8) . . ?
O892 Mn4A Mn1A 99.6(11) . . ?
Cl9A Mn4A Mn1A 112.4(5) . . ?
Cl8A Mn4A Mn1A 51.8(4) . . ?
Mn3A Mn4A Mn1A 59.8(3) . . ?
O889 Mn4A Mn5A 103.4(12) . . ?
O14A Mn4A Mn5A 31.1(10) . . ?
O11A Mn4A Mn5A 83.6(8) . . ?
O892 Mn4A Mn5A 150.7(12) . . ?
Cl9A Mn4A Mn5A 113.3(5) . . ?
Cl8A Mn4A Mn5A 52.1(4) . . ?
Mn3A Mn4A Mn5A 90.6(4) . . ?
Mn1A Mn4A Mn5A 60.0(3) . . ?
O889 Mn4A Mn6A 100.3(11) . . ?
O14A Mn4A Mn6A 32.4(10) . . ?
O11A Mn4A Mn6A 80.3(8) . . ?
O892 Mn4A Mn6A 145.8(12) . . ?
Cl9A Mn4A Mn6A 53.1(4) . . ?
Cl8A Mn4A Mn6A 112.1(5) . . ?
Mn3A Mn4A Mn6A 59.8(3) . . ?
Mn1A Mn4A Mn6A 89.4(3) . . ?
Mn5A Mn4A Mn6A 60.4(3) . . ?
O14A Mn5A O912 89.5(15) . . ?
O14A Mn5A O909 174.9(16) . . ?
O912 Mn5A O909 87.4(14) . . ?
O14A Mn5A O12A 93.3(15) . . ?
O912 Mn5A O12A 169.9(14) . . ?
O909 Mn5A O12A 90.6(15) . . ?
O14A Mn5A Cl8A 85.7(12) . . ?
O912 Mn5A Cl8A 86.7(10) . . ?
O909 Mn5A Cl8A 98.1(11) . . ?
O12A Mn5A Cl8A 83.8(11) . . ?
O14A Mn5A Cl1A 81.5(12) . . ?
O912 Mn5A Cl1A 107.7(10) . . ?
O909 Mn5A Cl1A 95.6(11) . . ?
O12A Mn5A Cl1A 82.4(11) . . ?
Cl8A Mn5A Cl1A 160.5(6) . . ?
O14A Mn5A Mn4A 32.8(11) . . ?
O912 Mn5A Mn4A 92.7(10) . . ?
O909 Mn5A Mn4A 151.5(11) . . ?
O12A Mn5A Mn4A 84.5(11) . . ?
Cl8A Mn5A Mn4A 53.4(4) . . ?
Cl1A Mn5A Mn4A 111.5(5) . . ?
O14A Mn5A Mn1A 82.3(11) . . ?
O912 Mn5A Mn1A 138.2(10) . . ?
O909 Mn5A Mn1A 102.8(11) . . ?
O12A Mn5A Mn1A 33.2(10) . . ?
Cl8A Mn5A Mn1A 51.9(4) . . ?
Cl1A Mn5A Mn1A 111.4(5) . . ?
Mn4A Mn5A Mn1A 59.7(3) . . ?
O14A Mn5A Mn2A 81.0(11) . . ?
O912 Mn5A Mn2A 158.6(10) . . ?
O909 Mn5A Mn2A 100.6(11) . . ?
O12A Mn5A Mn2A 31.4(10) . . ?
Cl8A Mn5A Mn2A 111.4(5) . . ?
Cl1A Mn5A Mn2A 52.1(4) . . ?
Mn4A Mn5A Mn2A 89.6(3) . . ?
Mn1A Mn5A Mn2A 59.6(3) . . ?
O14A Mn5A Mn6A 30.4(11) . . ?
O912 Mn5A Mn6A 104.2(10) . . ?
O909 Mn5A Mn6A 147.3(11) . . ?
O12A Mn5A Mn6A 82.8(10) . . ?
Cl8A Mn5A Mn6A 112.8(5) . . ?
Cl1A Mn5A Mn6A 51.9(4) . . ?
Mn4A Mn5A Mn6A 59.8(3) . . ?
Mn1A Mn5A Mn6A 88.9(3) . . ?
Mn2A Mn5A Mn6A 59.1(3) . . ?
O929 Mn6A O932 87.1(15) . . ?
O929 Mn6A O13A 85.7(14) . . ?
O932 Mn6A O13A 172.2(15) . . ?
O929 Mn6A O14A 176.0(15) . . ?
O932 Mn6A O14A 90.9(16) . . ?
O13A Mn6A O14A 96.1(14) . . ?
O929 Mn6A Cl1A 94.4(11) . . ?
O932 Mn6A Cl1A 91.7(12) . . ?
O13A Mn6A Cl1A 85.8(11) . . ?
O14A Mn6A Cl1A 82.2(11) . . ?
O929 Mn6A Cl9A 98.3(11) . . ?
O932 Mn6A Cl9A 100.6(12) . . ?
O13A Mn6A Cl9A 83.5(11) . . ?
O14A Mn6A Cl9A 85.5(11) . . ?
Cl1A Mn6A Cl9A 162.7(7) . . ?
O929 Mn6A Mn2A 98.1(11) . . ?
O932 Mn6A Mn2A 144.5(12) . . ?
O13A Mn6A Mn2A 34.5(10) . . ?
O14A Mn6A Mn2A 81.6(11) . . ?
Cl1A Mn6A Mn2A 53.0(4) . . ?
Cl9A Mn6A Mn2A 113.2(5) . . ?
O929 Mn6A Mn3A 100.4(11) . . ?
O932 Mn6A Mn3A 152.8(12) . . ?
O13A Mn6A Mn3A 32.7(9) . . ?
O14A Mn6A Mn3A 82.9(11) . . ?
Cl1A Mn6A Mn3A 113.5(5) . . ?
Cl9A Mn6A Mn3A 52.7(4) . . ?
Mn2A Mn6A Mn3A 60.8(3) . . ?
O929 Mn6A Mn4A 150.6(11) . . ?
O932 Mn6A Mn4A 102.3(12) . . ?
O13A Mn6A Mn4A 85.5(9) . . ?
O14A Mn6A Mn4A 33.3(11) . . ?
Cl1A Mn6A Mn4A 112.8(5) . . ?
Cl9A Mn6A Mn4A 52.9(4) . . ?
Mn2A Mn6A Mn4A 90.2(4) . . ?
Mn3A Mn6A Mn4A 59.5(3) . . ?
O929 Mn6A Mn5A 147.4(11) . . ?
O932 Mn6A Mn5A 97.6(12) . . ?
O13A Mn6A Mn5A 86.9(10) . . ?
O14A Mn6A Mn5A 29.7(10) . . ?
Cl1A Mn6A Mn5A 53.4(4) . . ?
Cl9A Mn6A Mn5A 112.4(5) . . ?
Mn2A Mn6A Mn5A 60.3(3) . . ?
Mn3A Mn6A Mn5A 90.1(4) . . ?
Mn4A Mn6A Mn5A 59.7(3) . . ?
Mn3A Cl7A Mn2A 74.2(5) . . ?
Mn3A Cl7A Mn1A 72.0(5) . . ?
Mn2A Cl7A Mn1A 72.0(5) . . ?
Mn1A Cl8A Mn5A 75.4(5) . . ?
Mn1A Cl8A Mn4A 74.4(5) . . ?
Mn5A Cl8A Mn4A 74.4(5) . . ?
Mn3A Cl9A Mn4A 73.6(5) . . ?
Mn3A Cl9A Mn6A 73.6(5) . . ?
Mn4A Cl9A Mn6A 74.0(5) . . ?
Mn6A Cl1A Mn2A 74.2(5) . . ?
Mn6A Cl1A Mn5A 74.8(5) . . ?
Mn2A Cl1A Mn5A 74.4(5) . . ?
Mn3A O11A Mn1A 122.1(15) . . ?
Mn3A O11A Mn4A 117.1(14) . . ?
Mn1A O11A Mn4A 110.3(12) . . ?
Mn2A O12A Mn1A 117.3(18) . . ?
Mn2A O12A Mn5A 115.0(17) . . ?
Mn1A O12A Mn5A 112.1(17) . . ?
Mn6A O13A Mn3A 114.7(16) . . ?
Mn6A O13A Mn2A 112.2(16) . . ?
Mn3A O13A Mn2A 113.9(16) . . ?
Mn5A O14A Mn6A 119.9(19) . . ?
Mn5A O14A Mn4A 116.1(18) . . ?
Mn6A O14A Mn4A 114.3(18) . . ?
C822 C821 C827 120.0 . . ?
C821 C822 C823 120.0 . . ?
C822 C823 C825 120.0 . . ?
C822 C823 C824 118.0(31) . . ?
C825 C823 C824 121.8(31) . . ?
C826 C825 C823 120.0 . . ?
C827 C826 C825 120.0 . . ?
C826 C827 C821 120.0 . . ?
C826 C827 C828 119.7(27) . . ?
C821 C827 C828 120.3(27) . . ?
C830 C828 O829 125.9(42) . . ?
C830 C828 C827 125.6(40) . . ?
O829 C828 C827 105.9(32) . . ?
C828 O829 Mn1A 123.1(28) . . ?
C828 C830 C831 121.1(45) . . ?
O832 C831 C830 120.0(41) . . ?
O832 C831 C833 127.7(39) . . ?
C830 C831 C833 112.3(37) . . ?
C831 O832 Mn1A 135.0(30) . . ?
C834 C833 C839 120.0 . . ?
C834 C833 C831 132.8(27) . . ?
C839 C833 C831 106.8(27) . . ?
C833 C834 C835 120.0 . . ?
C834 C835 C836 120.0 . . ?
C838 C836 C835 120.0 . . ?
C838 C836 C837 115.5(25) . . ?
C835 C836 C837 124.4(25) . . ?
C839 C838 C836 120.0 . . ?
C838 C839 C833 120.0 . . ?
C842 C841 C847 120.0 . . ?
C841 C842 C843 120.0 . . ?
C845 C843 C842 120.0 . . ?
C845 C843 C844 114.3(25) . . ?
C842 C843 C844 125.4(25) . . ?
C843 C845 C846 120.0 . . ?
C847 C846 C845 120.0 . . ?
C846 C847 C841 120.0 . . ?
C846 C847 C848 122.7(25) . . ?
C841 C847 C848 117.1(25) . . ?
O849 C848 C850 133.4(41) . . ?
O849 C848 C847 109.5(33) . . ?
C850 C848 C847 117.1(40) . . ?
C848 O849 Mn2A 122.2(28) . . ?
C848 C850 C851 113.4(48) . . ?
O852 C851 C850 134.7(51) . . ?
O852 C851 C853 107.6(40) . . ?
C850 C851 C853 117.0(46) . . ?
C851 O852 Mn2A 118.3(32) . . ?
C854 C853 C859 120.0 . . ?
C854 C853 C851 123.0(26) . . ?
C859 C853 C851 116.9(26) . . ?
C855 C854 C853 120.0 . . ?
C854 C855 C856 120.0 . . ?
C855 C856 C858 120.0 . . ?
C855 C856 C857 117.0(27) . . ?
C858 C856 C857 122.5(27) . . ?
C859 C858 C856 120.0 . . ?
C858 C859 C853 120.0 . . ?
C862 C861 C867 120.0 . . ?
C863 C862 C861 120.0 . . ?
C862 C863 C865 120.0 . . ?
C862 C863 C864 110.1(22) . . ?
C865 C863 C864 129.1(22) . . ?
C866 C865 C863 120.0 . . ?
C867 C866 C865 120.0 . . ?
C866 C867 C861 120.0 . . ?
C866 C867 C868 116.6(21) . . ?
C861 C867 C868 123.4(21) . . ?
C870 C868 O869 129.8(42) . . ?
C870 C868 C867 120.6(37) . . ?
O869 C868 C867 109.4(31) . . ?
C868 O869 Mn3A 128.2(29) . . ?
C868 C870 C871 125.9(45) . . ?
C870 C871 O872 121.4(38) . . ?
C870 C871 C873 138.7(40) . . ?
O872 C871 C873 99.6(30) . . ?
C871 O872 Mn3A 127.8(26) . . ?
C874 C873 C879 120.0 . . ?
C874 C873 C871 115.0(26) . . ?
C879 C873 C871 124.7(27) . . ?
C875 C874 C873 120.0 . . ?
C874 C875 C876 120.0 . . ?
C878 C876 C875 120.0 . . ?
C878 C876 C877 123.0(29) . . ?
C875 C876 C877 116.9(29) . . ?
C879 C878 C876 120.0 . . ?
C878 C879 C873 120.0 . . ?
C882 C881 C887 120.0 . . ?
C883 C882 C881 120.0 . . ?
C885 C883 C882 120.0 . . ?
C885 C883 C884 116.5(25) . . ?
C882 C883 C884 123.0(25) . . ?
C886 C885 C883 120.0 . . ?
C885 C886 C887 120.0 . . ?
C886 C887 C881 120.0 . . ?
C886 C887 C888 112.4(25) . . ?
C881 C887 C888 127.3(25) . . ?
O889 C888 C890 124.8(48) . . ?
O889 C888 C887 103.8(38) . . ?
C890 C888 C887 131.2(46) . . ?
C888 O889 Mn4A 126.0(34) . . ?
C891 C890 C888 124.0(48) . . ?
O892 C891 C890 132.0(48) . . ?
O892 C891 C893 107.7(38) . . ?
C890 C891 C893 120.2(42) . . ?
C891 O892 Mn4A 124.9(33) . . ?
C894 C893 C899 120.0 . . ?
C894 C893 C891 118.1(27) . . ?
C899 C893 C891 121.8(27) . . ?
C895 C894 C893 120.0 . . ?
C896 C895 C894 120.0 . . ?
C895 C896 C898 120.0 . . ?
C895 C896 C897 125.4(28) . . ?
C898 C896 C897 114.2(28) . . ?
C896 C898 C899 120.0 . . ?
C898 C899 C893 120.0 . . ?
C902 C901 C907 120.0 . . ?
C903 C902 C901 120.0 . . ?
C902 C903 C905 120.0 . . ?
C902 C903 C904 109.7(27) . . ?
C905 C903 C904 129.8(27) . . ?
C906 C905 C903 120.0 . . ?
C905 C906 C907 120.0 . . ?
C906 C907 C901 120.0 . . ?
C906 C907 C908 119.1(27) . . ?
C901 C907 C908 120.5(27) . . ?
O909 C908 C910 141.4(42) . . ?
O909 C908 C907 104.6(33) . . ?
C910 C908 C907 113.8(36) . . ?
C908 O909 Mn5A 120.9(28) . . ?
C911 C910 C908 103.6(40) . . ?
C910 C911 O912 132.9(40) . . ?
C910 C911 C913 127.3(37) . . ?
O912 C911 C913 99.2(28) . . ?
C911 O912 Mn5A 125.3(24) . . ?
C914 C913 C919 120.0 . . ?
C914 C913 C911 109.6(24) . . ?
C919 C913 C911 130.4(24) . . ?
C913 C914 C915 120.0 . . ?
C914 C915 C916 120.0 . . ?
C918 C916 C915 120.0 . . ?
C918 C916 C917 112.4(26) . . ?
C915 C916 C917 125.4(26) . . ?
C916 C918 C919 120.0 . . ?
C918 C919 C913 120.0 . . ?
C922 C921 C927 120.0 . . ?
C921 C922 C923 120.0 . . ?
C925 C923 C922 120.0 . . ?
C925 C923 C924 133.1(27) . . ?
C922 C923 C924 106.7(27) . . ?
C923 C925 C926 120.0 . . ?
C927 C926 C925 120.0 . . ?
C926 C927 C921 120.0 . . ?
C926 C927 C928 115.3(27) . . ?
C921 C927 C928 124.5(27) . . ?
O929 C928 C930 141.9(43) . . ?
O929 C928 C927 108.0(33) . . ?
C930 C928 C927 104.0(35) . . ?
O929 C928 C931 105.2(31) . . ?
C930 C928 C931 41.1(26) . . ?
C927 C928 C931 145.1(34) . . ?
C928 O929 Mn6A 127.5(28) . . ?
C931 C930 C928 94.1(39) . . ?
C930 C931 O932 143.1(44) . . ?
C930 C931 C933 128.0(40) . . ?
O932 C931 C933 88.6(27) . . ?
C930 C931 C928 44.8(29) . . ?
O932 C931 C928 99.6(28) . . ?
C933 C931 C928 170.1(32) . . ?
C931 O932 Mn6A 116.6(26) . . ?
C934 C933 C939 120.0 . . ?
C934 C933 C931 110.9(25) . . ?
C939 C933 C931 128.6(25) . . ?
C933 C934 C935 120.0 . . ?
C936 C935 C934 120.0 . . ?
C938 C936 C935 120.0 . . ?
C938 C936 C937 123.8(26) . . ?
C935 C936 C937 113.1(26) . . ?
C939 C938 C936 120.0 . . ?
C938 C939 C933 120.0 . . ?
C942 C941 C946 120.0 . . ?
C943 C942 C941 120.0 . . ?
C942 C943 C944 120.0 . . ?
N945 C944 C943 120.0 . . ?
C944 N945 C946 120.0 . . ?
N945 C946 C941 120.0 . . ?
C952 C951 C956 120.0 . . ?
C951 C952 C953 120.0 . . ?
C954 C953 C952 120.0 . . ?
C955 C954 C953 120.0 . . ?
C956 C955 C954 120.0 . . ?
C955 C956 C951 120.0 . . ?
C168 Si8 C415 125.2(39) . . ?
C168 Si8 O33 112.0(39) . . ?
C415 Si8 O33 122.4(22) . . ?
C168 Si8 C411 76.5(35) . . ?
C415 Si8 C411 100.1(23) . . ?
O33 Si8 C411 85.9(20) . . ?
Si8 C168 C411 67.6(35) . . ?
Si8 C168 C415 31.8(25) . . ?
C411 C168 C415 72.6(25) . . ?
C242 Si7 C235 124.2(28) . . ?
C242 Si7 O146 121.0(25) . . ?
C235 Si7 O146 114.3(25) . . ?
C242 Si7 C052 91.5(27) . . ?
C235 Si7 C052 90.0(28) . . ?
O146 Si7 C052 95.1(25) . . ?
Si7 C235 C052 48.1(21) . . ?
Si7 C242 C052 49.2(21) . . ?
Si8 C411 C168 35.9(21) . . ?
Si8 C415 C168 23.0(18) . . ?
Si7 C052 C242 39.3(17) . . ?
Si7 C052 C235 41.9(18) . . ?
C242 C052 C235 70.3(21) . . ?
C083 C082 C012 130.0(54) . . ?
C082 C083 C084 121.2(56) . . ?

loop_
_geom_bond_atom_site_label_1
_geom_bond_atom_site_label_2
_geom_bond_distance
_geom_bond_site_symmetry_2
_geom_bond_publ_flag
Mn1 O11 1.84(3) . ?
Mn1 O12 1.92(3) . ?
Mn1 O709 1.92(4) . ?
Mn1 O712 1.96(4) . ?
Mn1 Cl7 2.67(2) . ?
Mn1 Cl8 2.68(2) . ?
Mn1 Mn2 3.176(13) . ?
Mn1 Mn5 3.185(13) . ?
Mn1 Mn3 3.229(13) . ?
Mn1 Mn4 3.220(14) . ?
Mn2 O13 1.84(3) . ?
Mn2 O729 1.88(3) . ?
Mn2 O12 1.89(3) . ?
Mn2 O732 1.96(3) . ?
Mn2 Cl10 2.62(2) . ?
Mn2 Cl7 2.69(2) . ?
Mn2 Mn6 3.181(14) . ?
Mn2 Mn5 3.206(14) . ?
Mn2 Mn3 3.222(14) . ?
Mn3 O13 1.87(3) . ?
Mn3 O752 1.92(3) . ?
Mn3 O749 1.93(3) . ?
Mn3 O11 2.03(3) . ?
Mn3 Cl7 2.65(2) . ?
Mn3 Cl9 2.72(2) . ?
Mn3 Mn6 3.195(14) . ?
Mn3 Mn4 3.208(13) . ?
Mn4 O11 1.80(3) . ?
Mn4 O14 1.88(3) . ?
Mn4 O772 1.93(4) . ?
Mn4 O769 2.00(4) . ?
Mn4 Cl8 2.64(2) . ?
Mn4 Cl9 2.67(2) . ?
Mn4 Mn5 3.184(13) . ?
Mn4 Mn6 3.213(13) . ?
Mn5 O12 1.84(3) . ?
Mn5 O792 1.92(4) . ?
Mn5 O14 1.94(3) . ?
Mn5 O789 1.97(3) . ?
Mn5 Cl10 2.61(2) . ?
Mn5 Cl8 2.62(2) . ?
Mn5 Mn6 3.200(13) . ?
Mn6 O14 1.87(3) . ?
Mn6 O13 1.89(3) . ?
Mn6 O809 1.97(3) . ?
Mn6 O812 1.95(4) . ?
Mn6 Cl9 2.67(2) . ?
Mn6 Cl10 2.68(2) . ?
C701 C702 1.39 . ?
C701 C707 1.39 . ?
C702 C703 1.39 . ?
C703 C705 1.39 . ?
C703 C704 1.44(4) . ?
C705 C706 1.39 . ?
C706 C707 1.39 . ?
C707 C708 1.62(5) . ?
C708 C710 1.28(6) . ?
C708 O709 1.40(5) . ?
C710 C711 1.49(6) . ?
C711 O712 1.27(5) . ?
C711 C713 1.32(5) . ?
C713 C714 1.39 . ?
C713 C719 1.39 . ?
C714 C715 1.39 . ?
C715 C716 1.39 . ?
C716 C718 1.39 . ?
C716 C717 1.56(5) . ?
C718 C719 1.39 . ?
C721 C722 1.39 . ?
C721 C727 1.39 . ?
C722 C723 1.39 . ?
C723 C725 1.39 . ?
C723 C724 1.67(5) . ?
C725 C726 1.39 . ?
C726 C727 1.39 . ?
C727 C728 1.58(6) . ?
C728 O729 1.11(6) . ?
C728 C730 1.59(7) . ?
C730 C731 1.36(6) . ?
C731 O732 1.29(4) . ?
C731 C733 1.38(4) . ?
C733 C734 1.39 . ?
C733 C739 1.39 . ?
C734 C735 1.39 . ?
C735 C736 1.39 . ?
C736 C738 1.39 . ?
C736 C737 1.53(5) . ?
C738 C739 1.39 . ?
C741 C742 1.39 . ?
C741 C747 1.39 . ?
C742 C743 1.39 . ?
C743 C745 1.39 . ?
C743 C744 1.52(5) . ?
C745 C746 1.39 . ?
C746 C747 1.39 . ?
C747 C748 1.35(5) . ?
C748 O749 1.33(5) . ?
C748 C750 1.67(6) . ?
C750 C751 1.60(5) . ?
C751 O752 1.22(4) . ?
C751 C753 1.40(4) . ?
C753 C754 1.39 . ?
C753 C759 1.39 . ?
C754 C755 1.39 . ?
C755 C756 1.39 . ?
C756 C758 1.39 . ?
C756 C757 1.52(5) . ?
C758 C759 1.39 . ?
C761 C762 1.39 . ?
C761 C767 1.39 . ?
C762 C763 1.39 . ?
C763 C765 1.39 . ?
C763 C764 1.60(4) . ?
C765 C766 1.39 . ?
C766 C767 1.39 . ?
C767 C768 1.39(5) . ?
C768 O769 1.27(5) . ?
C768 C770 1.37(6) . ?
C770 C771 1.60(7) . ?
C771 O772 1.32(6) . ?
C771 C773 1.37(6) . ?
C773 C774 1.39 . ?
C773 C779 1.39 . ?
C774 C775 1.39 . ?
C775 C776 1.39 . ?
C776 C778 1.39 . ?
C776 C777 1.56(4) . ?
C778 C779 1.39 . ?
C781 C782 1.39 . ?
C781 C787 1.39 . ?
C782 C783 1.39 . ?
C783 C785 1.39 . ?
C783 C784 1.68(6) . ?
C785 C786 1.39 . ?
C786 C787 1.39 . ?
C787 C788 1.45(4) . ?
C788 O789 1.21(4) . ?
C788 C790 1.49(5) . ?
C790 C791 1.46(6) . ?
C791 O792 1.31(6) . ?
C791 C793 1.49(5) . ?
C793 C794 1.39 . ?
C793 C799 1.39 . ?
C794 C795 1.39 . ?
C795 C796 1.39 . ?
C796 C798 1.39 . ?
C796 C797 1.40(4) . ?
C798 C799 1.39 . ?
C801 C802 1.39 . ?
C801 C807 1.39 . ?
C802 C803 1.39 . ?
C803 C805 1.39 . ?
C803 C804 1.50(5) . ?
C805 C806 1.39 . ?
C806 C807 1.39 . ?
C807 C808 1.37(4) . ?
C808 O809 1.24(5) . ?
C808 C810 1.55(5) . ?
C810 C811 1.49(4) . ?
C811 O812 1.17(4) . ?
C811 C813 1.41(3) . ?
C813 C814 1.39 . ?
C813 C819 1.39 . ?
C814 C815 1.39 . ?
C815 C816 1.39 . ?
C816 C818 1.39 . ?
C816 C817 1.58(4) . ?
C818 C819 1.39 . ?
Mn1A O12A 1.89(3) . ?
Mn1A O11A 1.90(3) . ?
Mn1A O829 1.90(3) . ?
Mn1A O832 1.91(3) . ?
Mn1A Cl8A 2.61(2) . ?
Mn1A Cl7A 2.75(2) . ?
Mn1A Mn4A 3.194(14) . ?
Mn1A Mn3A 3.178(14) . ?
Mn1A Mn5A 3.205(14) . ?
Mn1A Mn2A 3.198(14) . ?
Mn2A O12A 1.85(3) . ?
Mn2A O852 1.88(3) . ?
Mn2A O13A 1.95(3) . ?
Mn2A O849 1.99(4) . ?
Mn2A Cl1A 2.64(2) . ?
Mn2A Cl7A 2.69(2) . ?
Mn2A Mn6A 3.185(14) . ?
Mn2A Mn5A 3.225(14) . ?
Mn2A Mn3A 3.222(14) . ?
Mn3A O11A 1.73(3) . ?
Mn3A O869 1.91(3) . ?
Mn3A O13A 1.90(3) . ?
Mn3A O872 1.92(3) . ?
Mn3A Cl9A 2.64(2) . ?
Mn3A Cl7A 2.65(2) . ?
Mn3A Mn4A 3.179(14) . ?
Mn3A Mn6A 3.186(14) . ?
Mn4A O889 1.93(4) . ?
Mn4A O14A 1.94(4) . ?
Mn4A O11A 1.99(3) . ?
Mn4A O892 2.00(4) . ?
Mn4A Cl9A 2.67(2) . ?
Mn4A Cl8A 2.68(2) . ?
Mn4A Mn5A 3.212(14) . ?
Mn4A Mn6A 3.216(14) . ?
Mn5A O14A 1.85(3) . ?
Mn5A O912 1.86(3) . ?
Mn5A O909 1.90(3) . ?
Mn5A O12A 1.97(3) . ?
Mn5A Cl8A 2.63(2) . ?
Mn5A Cl1A 2.69(2) . ?
Mn5A Mn6A 3.235(13) . ?
Mn6A O929 1.82(3) . ?
Mn6A O932 1.87(4) . ?
Mn6A O13A 1.89(3) . ?
Mn6A O14A 1.89(3) . ?
Mn6A Cl1A 2.64(2) . ?
Mn6A Cl9A 2.68(2) . ?
C821 C822 1.39 . ?
C821 C827 1.39 . ?
C822 C823 1.39 . ?
C823 C825 1.39 . ?
C823 C824 1.50(5) . ?
C825 C826 1.39 . ?
C826 C827 1.39 . ?
C827 C828 1.72(5) . ?
C828 C830 1.28(6) . ?
C828 O829 1.35(5) . ?
C830 C831 1.46(6) . ?
C831 O832 1.15(5) . ?
C831 C833 1.46(5) . ?
C833 C834 1.39 . ?
C833 C839 1.39 . ?
C834 C835 1.39 . ?
C835 C836 1.39 . ?
C836 C838 1.39 . ?
C836 C837 1.62(4) . ?
C838 C839 1.39 . ?
C841 C842 1.39 . ?
C841 C847 1.39 . ?
C842 C843 1.39 . ?
C843 C845 1.39 . ?
C843 C844 1.41(4) . ?
C845 C846 1.39 . ?
C846 C847 1.39 . ?
C847 C848 1.46(4) . ?
C848 O849 1.31(5) . ?
C848 C850 1.26(6) . ?
C850 C851 1.44(7) . ?
C851 O852 1.33(6) . ?
C851 C853 1.70(6) . ?
C853 C854 1.39 . ?
C853 C859 1.39 . ?
C854 C855 1.39 . ?
C855 C856 1.39 . ?
C856 C858 1.39 . ?
C856 C857 1.57(5) . ?
C858 C859 1.39 . ?
C861 C862 1.39 . ?
C861 C867 1.39 . ?
C862 C863 1.39 . ?
C863 C865 1.39 . ?
C863 C864 1.46(3) . ?
C865 C866 1.39 . ?
C866 C867 1.39 . ?
C867 C868 1.61(4) . ?
C868 C870 1.15(5) . ?
C868 O869 1.28(5) . ?
C870 C871 1.22(5) . ?
C871 O872 1.43(5) . ?
C871 C873 1.60(5) . ?
C873 C874 1.39 . ?
C873 C879 1.39 . ?
C874 C875 1.39 . ?
C875 C876 1.39 . ?
C876 C878 1.39 . ?
C876 C877 1.51(5) . ?
C878 C879 1.39 . ?
C881 C882 1.39 . ?
C881 C887 1.39 . ?
C882 C883 1.39 . ?
C883 C885 1.39 . ?
C883 C884 1.50(5) . ?
C885 C886 1.39 . ?
C886 C887 1.39 . ?
C887 C888 1.59(5) . ?
C888 O889 1.33(6) . ?
C888 C890 1.31(6) . ?
C890 C891 1.16(6) . ?
C891 O892 1.23(5) . ?
C891 C893 1.51(5) . ?
C893 C894 1.39 . ?
C893 C899 1.39 . ?
C894 C895 1.39 . ?
C895 C896 1.39 . ?
C896 C898 1.39 . ?
C896 C897 1.59(4) . ?
C898 C899 1.39 . ?
C901 C902 1.39 . ?
C901 C907 1.39 . ?
C902 C903 1.39 . ?
C903 C905 1.39 . ?
C903 C904 1.60(5) . ?
C905 C906 1.39 . ?
C906 C907 1.39 . ?
C907 C908 1.60(5) . ?
C908 O909 1.35(5) . ?
C908 C910 1.40(6) . ?
C910 C911 1.29(6) . ?
C911 O912 1.49(4) . ?
C911 C913 1.54(4) . ?
C913 C914 1.39 . ?
C913 C919 1.39 . ?
C914 C915 1.39 . ?
C915 C916 1.39 . ?
C916 C918 1.39 . ?
C916 C917 1.50(4) . ?
C918 C919 1.39 . ?
C921 C922 1.39 . ?
C921 C927 1.39 . ?
C922 C923 1.39 . ?
C923 C925 1.39 . ?
C923 C924 1.78(6) . ?
C925 C926 1.39 . ?
C926 C927 1.39 . ?
C927 C928 1.53(4) . ?
C928 O929 1.33(5) . ?
C928 C930 1.34(6) . ?
C928 C931 1.90(6) . ?
C930 C931 1.25(6) . ?
C931 O932 1.61(5) . ?
C931 C933 1.78(5) . ?
C933 C934 1.39 . ?
C933 C939 1.39 . ?
C934 C935 1.39 . ?
C935 C936 1.39 . ?
C936 C938 1.39 . ?
C936 C937 1.68(5) . ?
C938 C939 1.39 . ?
C941 C942 1.39 . ?
C941 C946 1.39 . ?
C942 C943 1.39 . ?
C943 C944 1.39 . ?
C944 N945 1.39 . ?
N945 C946 1.39 . ?
C951 C952 1.39 . ?
C951 C956 1.39 . ?
C952 C953 1.39 . ?
C953 C954 1.39 . ?
C954 C955 1.39 . ?
C955 C956 1.39 . ?
Si8 C168 0.97(5) . ?
Si8 C415 1.31(4) . ?
Si8 O33 1.41(3) . ?
Si8 C411 1.53(4) . ?
C168 C411 1.61(6) . ?
C168 C415 2.03(6) . ?
Si7 C242 1.26(4) . ?
Si7 C235 1.35(4) . ?
Si7 O146 1.42(3) . ?
Si7 C052 1.50(5) . ?
C235 C052 2.02(6) . ?
C242 C052 1.98(6) . ?
C082 C083 1.18(6) . ?
C082 C012 1.56(7) . ?
C083 C084 1.32(5) . ?
